data_4338545
loop_
_publ_author_name
'Dul, Marie-Claire'
'Ottenwaelder, Xavier'
'Pardo, Emilio'
'Lescou\"ezec, Rodrigue'
'Journaux, Yves'
'Chamoreau, Lise-Marie'
'Ruiz-Garc\'ia, Rafael'
'Cano, Joan'
'Julve, Miguel'
'Lloret, Francesc'

_publ_section_title
;
 Ferromagnetic Coupling by Spin Polarization in a Trinuclear Copper(II)
 Metallacyclophane with a Triangular Cage-Like Structure
;
_journal_coden_ASTM INOCAJ
_journal_issue 12
_journal_name_full 'Inorganic chemistry'
_journal_page_first 5244
_journal_page_last 5249
_journal_paper_doi 10.1021/ic9002274
_journal_volume 48
_journal_year 2009
_chemical_formula_moiety '(C24 H6 Cu3 N6 O18), K6 , 8.5 (H2 O)'
_chemical_formula_sum 'C24 H23 Cu3 K6 N6 O26.5'
_chemical_formula_weight 1244.70
_space_group_IT_number 1
_symmetry_cell_setting triclinic
_symmetry_Int_Tables_number 1
_symmetry_space_group_name_Hall 'P 1'
_symmetry_space_group_name_H-M 'P 1'
_atom_sites_solution_hydrogens geom
_atom_sites_solution_primary direct
_atom_sites_solution_secondary difmap
_audit_creation_method SHELXL-97
_cell_angle_alpha 67.915(12)
_cell_angle_beta 62.217(10)
_cell_angle_gamma 68.617(11)
_cell_formula_units_Z 2
_cell_length_a 13.4725(19)
_cell_length_b 13.710(2)
_cell_length_c 13.773(2)
_cell_measurement_reflns_used 78
_cell_measurement_temperature 200(2)
_cell_measurement_theta_max 19.8
_cell_measurement_theta_min 4.5
_cell_volume 2029.2(6)
_computing_cell_refinement 'Dirax/lsq (Duisenberg & Schreurs, 1989-2000)'
_computing_data_collection 'Collect (Nonius BV, 1997-2000)'
_computing_data_reduction 'EvalCCD (Duisenberg & Schreurs 1990-2000)'
_computing_molecular_graphics 'DIAMOND (Brandenburg, 1999)'
_computing_publication_material 'WinGX publication routines (Farrugia, 1999)'
_computing_structure_refinement 'SHELXL-97 (Sheldrick, 1997)'
_computing_structure_solution 'SIR92 (Giacovazzo et al, 1993)'
_diffrn_ambient_temperature 200(2)
_diffrn_detector_area_resol_mean 9
_diffrn_measured_fraction_theta_full 0.986
_diffrn_measured_fraction_theta_max 0.986
_diffrn_measurement_device_type KappaCCD
_diffrn_measurement_method 'CCD rotation images, thick slices'
_diffrn_radiation_monochromator graphite
_diffrn_radiation_source 'fine-focus sealed tube'
_diffrn_radiation_type MoK\a
_diffrn_radiation_wavelength 0.71073
_diffrn_reflns_av_R_equivalents 0.0449
_diffrn_reflns_av_sigmaI/netI 0.0787
_diffrn_reflns_limit_h_max 18
_diffrn_reflns_limit_h_min -18
_diffrn_reflns_limit_k_max 19
_diffrn_reflns_limit_k_min -19
_diffrn_reflns_limit_l_max 19
_diffrn_reflns_limit_l_min -19
_diffrn_reflns_number 35715
_diffrn_reflns_theta_full 30.00
_diffrn_reflns_theta_max 30.00
_diffrn_reflns_theta_min 2.67
_diffrn_standards_decay_% 0
_diffrn_standards_number 0
_exptl_absorpt_coefficient_mu 2.278
_exptl_absorpt_correction_T_max 0.815
_exptl_absorpt_correction_T_min 0.567
_exptl_absorpt_correction_type multi-scan
_exptl_absorpt_process_details
; 
R.H. Blessing, Acta Cryst. (1995), A51, 33-38
;
_exptl_crystal_colour green
_exptl_crystal_density_diffrn 2.037
_exptl_crystal_density_method 'not measured'
_exptl_crystal_description plate-like
_exptl_crystal_F_000 1244
_exptl_crystal_size_max 0.21
_exptl_crystal_size_mid 0.19
_exptl_crystal_size_min 0.09
_refine_diff_density_max 1.042
_refine_diff_density_min -0.863
_refine_diff_density_rms 0.135
_refine_ls_abs_structure_details 'Flack H D (1983), Acta Cryst. A39, 876-881'
_refine_ls_abs_structure_Flack 0.383(9)
_refine_ls_extinction_method none
_refine_ls_goodness_of_fit_ref 1.023
_refine_ls_hydrogen_treatment constr
_refine_ls_matrix_type full
_refine_ls_number_parameters 1175
_refine_ls_number_reflns 20974
_refine_ls_number_restraints 3
_refine_ls_restrained_S_all 1.023
_refine_ls_R_factor_all 0.0802
_refine_ls_R_factor_gt 0.0487
_refine_ls_shift/su_max 0.001
_refine_ls_shift/su_mean 0.000
_refine_ls_structure_factor_coef Fsqd
_refine_ls_weighting_details 'calc w=1/[\s^2^(Fo^2^)+(0.0628P)^2^+1.7110P] where P=(Fo^2^+2Fc^2^)/3'
_refine_ls_weighting_scheme calc
_refine_ls_wR_factor_gt 0.1136
_refine_ls_wR_factor_ref 0.1304
_reflns_number_gt 15897
_reflns_number_total 20974
_reflns_threshold_expression >2sigma(I)
_cod_data_source_file ic9002274_si_001.cif
_cod_data_source_block mc112
_cod_original_cell_volume 2029.1(6)
_cod_original_formula_sum 'C24 H23 Cu3 K6 N6 O26.50'
_cod_database_code 4338545

loop_
_symmetry_equiv_pos_as_xyz
'x, y, z'

loop_
_atom_site_label
_atom_site_type_symbol
_atom_site_fract_x
_atom_site_fract_y
_atom_site_fract_z
_atom_site_U_iso_or_equiv
_atom_site_adp_type
_atom_site_occupancy
_atom_site_symmetry_multiplicity
_atom_site_calc_flag
_atom_site_refinement_flags
Cu1 Cu 0.76868(5) 0.56233(5) 0.44019(5) 0.01865(15) Uani 1 1 d .
Cu2 Cu 0.76453(5) 0.81815(5) 0.79719(6) 0.01836(15) Uani 1 1 d .
Cu3 Cu 0.72052(5) 0.27481(6) 0.98915(6) 0.02010(15) Uani 1 1 d .
N1 N 0.8976(4) 0.5189(4) 0.4914(4) 0.0182(9) Uani 1 1 d .
N2 N 0.8976(4) 0.7029(4) 0.7370(4) 0.0171(9) Uani 1 1 d .
N3 N 0.8668(4) 0.3230(4) 0.8840(4) 0.0186(10) Uani 1 1 d .
N4 N 0.6277(4) 0.5877(4) 0.5738(4) 0.0187(10) Uani 1 1 d .
N5 N 0.6272(4) 0.7807(4) 0.8124(4) 0.0179(9) Uani 1 1 d .
N6 N 0.5957(4) 0.4005(4) 0.9644(4) 0.0182(10) Uani 1 1 d .
O1 O 0.8913(3) 0.5430(4) 0.2950(4) 0.0245(9) Uani 1 1 d .
O2 O 1.0827(4) 0.5259(4) 0.2043(4) 0.0286(10) Uani 1 1 d .
O3 O 1.0984(3) 0.4764(4) 0.4133(4) 0.0247(9) Uani 1 1 d .
O4 O 1.0931(3) 0.6415(3) 0.7006(4) 0.0261(9) Uani 1 1 d .
O5 O 1.0769(3) 0.8257(4) 0.7516(4) 0.0296(10) Uani 1 1 d .
O6 O 0.8877(3) 0.8763(3) 0.7831(4) 0.0231(9) Uani 1 1 d .
O7 O 1.0585(3) 0.2770(4) 0.8663(4) 0.0250(9) Uani 1 1 d .
O8 O 1.0059(4) 0.0900(4) 1.0384(4) 0.0401(12) Uani 1 1 d .
O9 O 0.8213(4) 0.1553(4) 1.0572(4) 0.0281(10) Uani 1 1 d .
O10 O 0.6581(3) 0.5835(4) 0.3722(4) 0.0246(9) Uani 1 1 d .
O11 O 0.4661(3) 0.6324(4) 0.4140(4) 0.0254(9) Uani 1 1 d .
O12 O 0.4283(3) 0.6242(4) 0.6319(4) 0.0245(9) Uani 1 1 d .
O13 O 0.4310(4) 0.8538(4) 0.8555(4) 0.0299(10) Uani 1 1 d .
O14 O 0.4585(4) 1.0074(4) 0.9230(4) 0.0315(10) Uani 1 1 d .
O15 O 0.6498(3) 0.9527(3) 0.8381(4) 0.0240(9) Uani 1 1 d .
O16 O 0.3955(4) 0.4564(4) 1.0420(4) 0.0336(11) Uani 1 1 d .
O17 O 0.3963(3) 0.2539(4) 1.1973(3) 0.0251(9) Uani 1 1 d .
O18 O 0.5896(3) 0.2102(4) 1.1102(4) 0.0247(9) Uani 1 1 d .
C1 C 0.9939(5) 0.5254(5) 0.2920(5) 0.0187(11) Uani 1 1 d .
C2 C 1.0005(5) 0.5039(5) 0.4079(5) 0.0186(11) Uani 1 1 d .
C3 C 0.8967(4) 0.5146(5) 0.5985(5) 0.0169(11) Uani 1 1 d .
C4 C 0.9005(5) 0.6078(5) 0.6150(5) 0.0194(11) Uani 1 1 d .
H4 H 0.9057 0.6709 0.5568 0.023 Uiso 1 1 calc R
C5 C 0.8965(4) 0.6060(5) 0.7193(5) 0.0189(11) Uani 1 1 d .
C6 C 0.8897(5) 0.5114(5) 0.8063(5) 0.0179(11) Uani 1 1 d .
H6 H 0.8894 0.5099 0.8745 0.021 Uiso 1 1 calc R
C7 C 0.8832(4) 0.4184(5) 0.7912(5) 0.0198(12) Uani 1 1 d .
C8 C 0.8886(5) 0.4191(5) 0.6869(5) 0.0196(11) Uani 1 1 d .
H8 H 0.8868 0.3569 0.6759 0.023 Uiso 1 1 calc R
C9 C 0.9981(5) 0.7085(5) 0.7271(5) 0.0204(11) Uani 1 1 d .
C10 C 0.9896(5) 0.8136(5) 0.7540(5) 0.0233(12) Uani 1 1 d .
C11 C 0.9571(5) 0.2606(5) 0.9117(5) 0.0232(13) Uani 1 1 d .
C12 C 0.9295(5) 0.1606(5) 1.0096(5) 0.0239(12) Uani 1 1 d .
C13 C 0.5514(5) 0.6070(5) 0.4392(5) 0.0204(12) Uani 1 1 d .
C14 C 0.5303(5) 0.6063(5) 0.5606(5) 0.0189(11) Uani 1 1 d .
C15 C 0.6172(4) 0.5908(5) 0.6823(4) 0.0162(11) Uani 1 1 d .
C16 C 0.6223(4) 0.6840(5) 0.6950(5) 0.0187(11) Uani 1 1 d .
H16 H 0.6272 0.7460 0.6355 0.022 Uiso 1 1 calc R
C17 C 0.6200(4) 0.6850(5) 0.7979(5) 0.0173(11) Uani 1 1 d .
C18 C 0.6083(4) 0.5938(5) 0.8876(5) 0.0194(12) Uani 1 1 d .
H18 H 0.6047 0.5949 0.9563 0.023 Uiso 1 1 calc R
C19 C 0.6019(5) 0.4984(5) 0.8748(5) 0.0184(11) Uani 1 1 d .
C20 C 0.6057(4) 0.4959(5) 0.7732(5) 0.0190(11) Uani 1 1 d .
H20 H 0.6009 0.4338 0.7648 0.023 Uiso 1 1 calc R
C21 C 0.5303(5) 0.8542(5) 0.8441(5) 0.0206(12) Uani 1 1 d .
C22 C 0.5450(5) 0.9480(5) 0.8705(5) 0.0208(11) Uani 1 1 d .
C23 C 0.4891(5) 0.3893(5) 1.0383(5) 0.0209(12) Uani 1 1 d .
C24 C 0.4896(5) 0.2759(5) 1.1228(5) 0.0231(12) Uani 1 1 d .
Cu4 Cu 0.66491(5) 0.17990(5) 0.76250(5) 0.01822(15) Uani 1 1 d .
Cu5 Cu 0.69888(6) -0.08222(5) 0.39451(6) 0.01932(15) Uani 1 1 d .
Cu6 Cu 0.70525(6) 0.47114(6) 0.21902(6) 0.02059(15) Uani 1 1 d .
N7 N 0.8119(4) 0.1568(4) 0.6333(4) 0.0191(10) Uani 1 1 d .
N8 N 0.8279(4) -0.0351(4) 0.3863(4) 0.0200(10) Uani 1 1 d .
N9 N 0.8343(4) 0.3523(4) 0.2442(4) 0.0208(10) Uani 1 1 d .
N10 N 0.5451(4) 0.2150(4) 0.7016(4) 0.0175(9) Uani 1 1 d .
N11 N 0.5662(4) 0.4135(4) 0.3147(4) 0.0211(10) Uani 1 1 d .
N12 N 0.5563(4) 0.0266(4) 0.4538(4) 0.0178(9) Uani 1 1 d .
O19 O 0.7681(3) 0.1519(4) 0.8413(3) 0.0226(9) Uani 1 1 d .
O20 O 0.9556(3) 0.0913(4) 0.8139(4) 0.0254(9) Uani 1 1 d .
O21 O 1.0101(3) 0.1176(4) 0.5858(4) 0.0251(9) Uani 1 1 d .
O22 O 1.0275(3) -0.0940(4) 0.3380(4) 0.0309(10) Uani 1 1 d .
O23 O 1.0174(4) -0.2588(4) 0.2749(5) 0.0433(13) Uani 1 1 d .
O24 O 0.8234(4) -0.2096(3) 0.3499(4) 0.0284(10) Uani 1 1 d .
O25 O 1.0334(4) 0.3070(4) 0.1715(5) 0.0389(12) Uani 1 1 d .
O26 O 1.0240(4) 0.5094(4) 0.0145(4) 0.0298(10) Uani 1 1 d .
O27 O 0.8311(4) 0.5417(4) 0.0973(4) 0.0275(10) Uani 1 1 d .
O28 O 0.5322(3) 0.2158(3) 0.8990(3) 0.0218(9) Uani 1 1 d .
O29 O 0.3387(4) 0.2434(4) 0.9727(4) 0.0289(10) Uani 1 1 d .
O30 O 0.3462(3) 0.2472(4) 0.7682(4) 0.0272(10) Uani 1 1 d .
O31 O 0.3620(3) 0.0737(3) 0.4759(4) 0.0278(9) Uani 1 1 d .
O32 O 0.4099(4) -0.1131(3) 0.4108(4) 0.0268(9) Uani 1 1 d .
O33 O 0.5880(3) -0.1546(3) 0.4084(4) 0.0249(9) Uani 1 1 d .
O34 O 0.3702(4) 0.4619(3) 0.3467(4) 0.0270(10) Uani 1 1 d .
O35 O 0.4105(4) 0.6594(4) 0.1912(5) 0.0395(12) Uani 1 1 d .
O36 O 0.5980(4) 0.5960(4) 0.1605(4) 0.0259(9) Uani 1 1 d .
C25 C 0.8781(5) 0.1244(5) 0.7801(5) 0.0191(11) Uani 1 1 d .
C26 C 0.9046(5) 0.1337(5) 0.6548(5) 0.0194(12) Uani 1 1 d .
C27 C 0.8259(4) 0.1570(5) 0.5222(5) 0.0178(11) Uani 1 1 d .
C28 C 0.8270(5) 0.0609(5) 0.5074(5) 0.0177(11) Uani 1 1 d .
H28 H 0.8259 -0.0024 0.5652 0.021 Uiso 1 1 calc R
C29 C 0.8299(4) 0.0615(5) 0.4036(5) 0.0173(11) Uani 1 1 d .
C30 C 0.8323(5) 0.1583(5) 0.3155(5) 0.0189(11) Uani 1 1 d .
H30 H 0.8337 0.1591 0.2470 0.023 Uiso 1 1 calc R
C31 C 0.8324(5) 0.2518(5) 0.3329(5) 0.0184(11) Uani 1 1 d .
C32 C 0.8304(4) 0.2504(5) 0.4361(5) 0.0181(11) Uani 1 1 d .
H32 H 0.8321 0.3129 0.4464 0.022 Uiso 1 1 calc R
C33 C 0.9301(5) -0.1032(5) 0.3524(5) 0.0216(12) Uani 1 1 d .
C34 C 0.9251(5) -0.1994(5) 0.3233(6) 0.0282(14) Uani 1 1 d .
C35 C 0.9375(5) 0.3703(5) 0.1724(6) 0.0228(12) Uani 1 1 d .
C36 C 0.9332(5) 0.4829(5) 0.0858(5) 0.0229(12) Uani 1 1 d .
C37 C 0.4349(5) 0.2305(5) 0.8941(5) 0.0230(12) Uani 1 1 d .
C38 C 0.4386(5) 0.2321(5) 0.7785(5) 0.0211(12) Uani 1 1 d .
C39 C 0.5509(4) 0.2156(5) 0.5940(5) 0.0185(11) Uani 1 1 d .
C40 C 0.5468(4) 0.1227(5) 0.5777(5) 0.0169(11) Uani 1 1 d .
H40 H 0.5430 0.0593 0.6354 0.020 Uiso 1 1 calc R
C41 C 0.5482(4) 0.1250(4) 0.4740(5) 0.0162(11) Uani 1 1 d .
C42 C 0.5506(5) 0.2216(5) 0.3874(5) 0.0206(12) Uani 1 1 d .
H42 H 0.5496 0.2236 0.3196 0.025 Uiso 1 1 calc R
C43 C 0.5543(4) 0.3148(4) 0.4043(5) 0.0149(10) Uani 1 1 d .
C44 C 0.5569(4) 0.3111(5) 0.5065(5) 0.0174(11) Uani 1 1 d .
H44 H 0.5625 0.3722 0.5162 0.021 Uiso 1 1 calc R
C45 C 0.4614(5) 0.0123(5) 0.4552(5) 0.0198(11) Uani 1 1 d .
C46 C 0.4867(5) -0.0933(5) 0.4232(5) 0.0219(12) Uani 1 1 d .
C47 C 0.4707(5) 0.4781(5) 0.2986(5) 0.0181(11) Uani 1 1 d .
C48 C 0.4930(5) 0.5875(5) 0.2091(6) 0.0246(13) Uani 1 1 d .
K1 K 1.17193(12) 0.52505(12) 0.53598(12) 0.0336(3) Uani 1 1 d .
K2 K 1.17706(11) 0.00293(12) 0.67995(13) 0.0324(3) Uani 1 1 d .
K3 K 1.12153(17) 0.69084(15) 0.9517(2) 0.0567(5) Uani 1 1 d .
K4 K 0.79949(16) 0.93569(12) 0.98432(12) 0.0439(4) Uani 1 1 d .
K5 K 1.21876(12) 0.10990(13) 0.97129(13) 0.0334(3) Uani 1 1 d .
K6 K 1.22017(12) 0.36564(13) 0.11423(14) 0.0304(3) Uani 1 1 d .
K7 K 0.30270(12) 0.05525(13) 0.28319(14) 0.0348(3) Uani 1 1 d .
K8 K 0.58175(13) 0.79467(12) 0.22497(12) 0.0327(3) Uani 1 1 d .
K9 K 1.16923(12) 0.42366(12) 0.83926(13) 0.0337(3) Uani 1 1 d .
K10 K 1.22891(11) 0.60232(12) 0.22163(12) 0.0301(3) Uani 1 1 d .
K11 K 1.27032(11) 0.28906(10) 0.41546(11) 0.0251(3) Uani 1 1 d .
K12 K 1.25853(10) 0.76110(11) 0.54574(12) 0.0258(3) Uani 1 1 d .
O1W O 0.7254(4) 0.7476(4) 0.9968(4) 0.0281(10) Uani 1 1 d .
H1A H 0.7030 0.6890 1.0348 0.042 Uiso 1 1 d R
H1B H 0.7840 0.7430 1.0081 0.042 Uiso 1 1 d R
O2W O 0.7175(4) -0.0072(4) 0.1988(4) 0.0310(10) Uani 1 1 d .
H2A H 0.6646 0.0054 0.1755 0.046 Uiso 1 1 d R
H2B H 0.7420 0.0501 0.1731 0.046 Uiso 1 1 d R
O3W O 0.3107(4) 0.6855(4) -0.0112(4) 0.0354(11) Uani 1 1 d .
H3A H 0.3646 0.7088 -0.0711 0.053 Uiso 1 1 d R
H3B H 0.3248 0.6174 -0.0010 0.053 Uiso 1 1 d R
O4W O 0.1153(4) 0.9505(4) 0.4710(4) 0.0361(11) Uani 1 1 d .
H4A H 0.0708 0.9913 0.5158 0.054 Uiso 1 1 d R
H4B H 0.0758 0.9128 0.4735 0.054 Uiso 1 1 d R
O5W O 0.2137(4) 0.2992(4) 0.6362(4) 0.0391(11) Uani 1 1 d .
H5A H 0.1835 0.2987 0.5943 0.059 Uiso 1 1 d R
H5B H 0.1657 0.2867 0.7043 0.059 Uiso 1 1 d R
O6W O 0.2898(4) 0.0407(4) 0.7761(5) 0.0417(12) Uani 1 1 d .
H6A H 0.3289 0.0859 0.7247 0.063 Uiso 1 1 d R
H6B H 0.3361 -0.0140 0.7998 0.063 Uiso 1 1 d R
O7W O 0.3255(4) 0.4772(4) 0.6267(4) 0.0389(11) Uani 1 1 d .
H7A H 0.3737 0.5108 0.5694 0.058 Uiso 1 1 d R
H7B H 0.2674 0.5242 0.6559 0.058 Uiso 1 1 d R
O8W O 0.5474(5) 0.0178(4) 0.0891(5) 0.0492(14) Uani 1 1 d .
H8A H 0.5529 0.0610 0.0245 0.074 Uiso 1 1 d R
H8B H 0.5013 -0.0203 0.1063 0.074 Uiso 1 1 d R
O9W O 0.8267(5) 0.7495(4) 0.1551(5) 0.0488(14) Uani 1 1 d .
H9A H 0.8648 0.6895 0.1825 0.073 Uiso 1 1 d R
H9B H 0.8128 0.7942 0.1916 0.073 Uiso 1 1 d R
O10W O 0.1165(4) 0.2326(4) 0.3633(4) 0.0351(11) Uani 1 1 d .
H10A H 0.0711 0.2129 0.4315 0.053 Uiso 1 1 d R
H10B H 0.0766 0.2616 0.3225 0.053 Uiso 1 1 d R
O11W O 0.3886(6) 0.8782(5) 0.1609(6) 0.0658(17) Uani 1 1 d .
H11A H 0.4144 0.8113 0.1624 0.099 Uiso 1 1 d R
H11B H 0.3257 0.8849 0.2181 0.099 Uiso 1 1 d R
O12W O 0.2014(4) 0.7248(4) 0.3876(4) 0.0394(11) Uani 1 1 d .
H12A H 0.2409 0.6836 0.3426 0.059 Uiso 1 1 d R
H12B H 0.1306 0.7309 0.4042 0.059 Uiso 1 1 d R
O13W O 0.3111(4) 0.5200(4) 0.8622(4) 0.0356(11) Uani 1 1 d .
H13A H 0.2434 0.5132 0.9085 0.053 Uiso 1 1 d R
H13B H 0.3573 0.4591 0.8737 0.053 Uiso 1 1 d R
O14W O 0.1349(4) 0.0877(4) 0.2037(4) 0.0365(11) Uani 1 1 d .
H14A H 0.0955 0.0453 0.2153 0.055 Uiso 1 1 d R
H14B H 0.0953 0.1521 0.1908 0.055 Uiso 1 1 d R
O15W O 0.3424(5) 0.8129(4) 0.7159(5) 0.0497(15) Uani 1 1 d .
H15A H 0.3922 0.8145 0.6488 0.074 Uiso 1 1 d R
H15B H 0.2950 0.7783 0.7278 0.074 Uiso 1 1 d R
O16W O 0.2072(9) 0.8848(8) 0.0945(10) 0.106(3) Uani 1 1 d .
H16A H 0.1768 0.8313 0.1197 0.159 Uiso 1 1 d R
H16B H 0.2719 0.8711 0.0411 0.159 Uiso 1 1 d R
O17W O 0.0283(8) 0.8873(8) 1.0044(8) 0.111(3) Uiso 1 1 d .
H17A H 0.0134 0.9509 1.0109 0.167 Uiso 1 1 d R
H17B H 0.0421 0.8921 0.9361 0.167 Uiso 1 1 d R

loop_
_atom_site_aniso_label
_atom_site_aniso_U_11
_atom_site_aniso_U_22
_atom_site_aniso_U_33
_atom_site_aniso_U_23
_atom_site_aniso_U_13
_atom_site_aniso_U_12
Cu1 0.0184(3) 0.0263(4) 0.0154(3) -0.0099(3) -0.0060(3) -0.0053(3)
Cu2 0.0187(3) 0.0191(3) 0.0232(3) -0.0114(3) -0.0076(3) -0.0048(3)
Cu3 0.0182(3) 0.0220(4) 0.0199(3) -0.0015(3) -0.0075(3) -0.0079(3)
N1 0.023(2) 0.017(2) 0.020(2) -0.007(2) -0.010(2) -0.0040(18)
N2 0.017(2) 0.020(2) 0.019(2) -0.0092(19) -0.0051(18) -0.0073(17)
N3 0.014(2) 0.023(3) 0.020(2) -0.008(2) -0.0064(19) -0.0029(18)
N4 0.026(2) 0.022(3) 0.011(2) -0.0073(19) -0.0075(19) -0.0057(19)
N5 0.020(2) 0.019(2) 0.021(2) -0.0063(19) -0.0079(19) -0.0111(18)
N6 0.016(2) 0.023(3) 0.018(2) -0.007(2) -0.0058(19) -0.0069(18)
O1 0.023(2) 0.036(3) 0.022(2) -0.0136(19) -0.0093(17) -0.0080(17)
O2 0.026(2) 0.039(3) 0.023(2) -0.018(2) -0.0038(18) -0.0078(19)
O3 0.021(2) 0.031(2) 0.024(2) -0.0107(18) -0.0096(17) -0.0024(17)
O4 0.021(2) 0.026(2) 0.036(2) -0.0133(19) -0.0099(18) -0.0063(17)
O5 0.021(2) 0.032(2) 0.049(3) -0.024(2) -0.013(2) -0.0076(17)
O6 0.022(2) 0.026(2) 0.029(2) -0.0144(18) -0.0063(18) -0.0110(16)
O7 0.017(2) 0.033(3) 0.025(2) -0.0021(19) -0.0096(17) -0.0094(17)
O8 0.030(3) 0.047(3) 0.041(3) 0.006(2) -0.022(2) -0.012(2)
O9 0.023(2) 0.030(2) 0.026(2) -0.0002(19) -0.0102(18) -0.0070(18)
O10 0.024(2) 0.034(2) 0.023(2) -0.0154(19) -0.0098(18) -0.0038(17)
O11 0.024(2) 0.036(2) 0.026(2) -0.0171(19) -0.0102(18) -0.0072(18)
O12 0.020(2) 0.034(2) 0.021(2) -0.0109(18) -0.0072(17) -0.0048(17)
O13 0.021(2) 0.026(2) 0.048(3) -0.016(2) -0.015(2) -0.0032(17)
O14 0.025(2) 0.026(2) 0.042(3) -0.018(2) -0.004(2) -0.0059(18)
O15 0.023(2) 0.022(2) 0.031(2) -0.0146(18) -0.0103(18) -0.0018(16)
O16 0.021(2) 0.034(3) 0.038(3) -0.007(2) -0.010(2) -0.0022(18)
O17 0.022(2) 0.029(2) 0.021(2) -0.0087(18) -0.0007(17) -0.0106(17)
O18 0.021(2) 0.026(2) 0.026(2) -0.0018(19) -0.0092(18) -0.0083(17)
C1 0.021(3) 0.019(3) 0.019(3) -0.013(2) -0.004(2) -0.004(2)
C2 0.021(3) 0.019(3) 0.019(3) -0.010(2) -0.010(2) -0.001(2)
C3 0.013(2) 0.021(3) 0.017(3) -0.008(2) -0.004(2) -0.004(2)
C4 0.021(3) 0.020(3) 0.019(3) -0.008(2) -0.005(2) -0.008(2)
C5 0.016(3) 0.026(3) 0.021(3) -0.012(2) -0.003(2) -0.010(2)
C6 0.017(3) 0.026(3) 0.013(2) -0.011(2) -0.003(2) -0.005(2)
C7 0.013(3) 0.024(3) 0.026(3) -0.010(3) -0.005(2) -0.007(2)
C8 0.019(3) 0.021(3) 0.023(3) -0.010(2) -0.007(2) -0.005(2)
C9 0.018(3) 0.025(3) 0.020(3) -0.006(2) -0.006(2) -0.008(2)
C10 0.025(3) 0.027(3) 0.020(3) -0.009(2) -0.006(2) -0.010(2)
C11 0.024(3) 0.030(3) 0.020(3) -0.011(3) -0.008(2) -0.005(2)
C12 0.030(3) 0.028(3) 0.018(3) -0.004(2) -0.010(2) -0.011(3)
C13 0.022(3) 0.024(3) 0.018(3) -0.009(2) -0.005(2) -0.008(2)
C14 0.021(3) 0.019(3) 0.017(3) -0.010(2) -0.004(2) -0.005(2)
C15 0.013(2) 0.025(3) 0.012(2) -0.006(2) -0.004(2) -0.005(2)
C16 0.015(2) 0.024(3) 0.020(3) -0.006(2) -0.006(2) -0.007(2)
C17 0.015(3) 0.020(3) 0.021(3) -0.010(2) -0.006(2) -0.005(2)
C18 0.016(3) 0.024(3) 0.022(3) -0.016(2) -0.004(2) -0.003(2)
C19 0.019(3) 0.024(3) 0.021(3) -0.010(2) -0.010(2) -0.006(2)
C20 0.014(3) 0.026(3) 0.019(3) -0.011(2) -0.002(2) -0.008(2)
C21 0.015(3) 0.026(3) 0.023(3) -0.013(2) -0.003(2) -0.005(2)
C22 0.024(3) 0.018(3) 0.021(3) -0.006(2) -0.008(2) -0.005(2)
C23 0.024(3) 0.026(3) 0.018(3) -0.009(2) -0.008(2) -0.008(2)
C24 0.023(3) 0.034(3) 0.022(3) -0.014(3) -0.005(2) -0.013(2)
Cu4 0.0168(3) 0.0267(4) 0.0162(3) -0.0104(3) -0.0062(3) -0.0055(3)
Cu5 0.0212(3) 0.0171(3) 0.0265(4) -0.0103(3) -0.0118(3) -0.0031(3)
Cu6 0.0205(3) 0.0220(4) 0.0189(3) -0.0023(3) -0.0072(3) -0.0078(3)
N7 0.015(2) 0.028(3) 0.020(2) -0.013(2) -0.0068(19) -0.0030(18)
N8 0.023(2) 0.023(3) 0.020(2) -0.011(2) -0.008(2) -0.0068(19)
N9 0.028(3) 0.020(2) 0.019(2) -0.007(2) -0.009(2) -0.007(2)
N10 0.016(2) 0.022(3) 0.015(2) -0.010(2) -0.0049(18) -0.0018(18)
N11 0.025(2) 0.023(3) 0.019(2) -0.008(2) -0.007(2) -0.008(2)
N12 0.016(2) 0.017(2) 0.024(2) -0.010(2) -0.0073(19) -0.0020(17)
O19 0.022(2) 0.033(2) 0.019(2) -0.0102(18) -0.0081(17) -0.0085(17)
O20 0.023(2) 0.034(2) 0.028(2) -0.0130(19) -0.0144(18) -0.0036(17)
O21 0.018(2) 0.037(3) 0.025(2) -0.0161(19) -0.0073(17) -0.0040(17)
O22 0.020(2) 0.034(3) 0.048(3) -0.021(2) -0.015(2) -0.0040(18)
O23 0.024(2) 0.037(3) 0.078(4) -0.042(3) -0.014(3) 0.005(2)
O24 0.028(2) 0.018(2) 0.052(3) -0.019(2) -0.023(2) 0.0030(16)
O25 0.017(2) 0.029(3) 0.056(3) -0.003(2) -0.007(2) -0.0090(18)
O26 0.028(2) 0.043(3) 0.021(2) -0.013(2) -0.0001(18) -0.018(2)
O27 0.028(2) 0.030(2) 0.023(2) 0.0012(19) -0.0091(19) -0.0128(19)
O28 0.022(2) 0.032(2) 0.0174(19) -0.0167(18) -0.0053(16) -0.0046(17)
O29 0.023(2) 0.042(3) 0.026(2) -0.022(2) 0.0010(18) -0.0126(19)
O30 0.017(2) 0.041(3) 0.023(2) -0.015(2) -0.0070(17) -0.0009(17)
O31 0.019(2) 0.021(2) 0.043(3) -0.0107(19) -0.0117(19) -0.0011(16)
O32 0.030(2) 0.024(2) 0.036(2) -0.0090(19) -0.017(2) -0.0083(17)
O33 0.026(2) 0.022(2) 0.037(2) -0.0140(19) -0.0143(19) -0.0064(16)
O34 0.025(2) 0.022(2) 0.037(3) -0.011(2) -0.0126(19) -0.0031(17)
O35 0.040(3) 0.025(2) 0.060(3) 0.005(2) -0.034(3) -0.010(2)
O36 0.026(2) 0.027(2) 0.023(2) -0.0007(18) -0.0088(18) -0.0113(17)
C25 0.022(3) 0.017(3) 0.024(3) -0.013(2) -0.011(2) 0.000(2)
C26 0.022(3) 0.016(3) 0.023(3) -0.007(2) -0.010(2) -0.003(2)
C27 0.013(2) 0.027(3) 0.021(3) -0.016(3) -0.004(2) -0.004(2)
C28 0.021(3) 0.020(3) 0.015(3) -0.005(2) -0.008(2) -0.006(2)
C29 0.008(2) 0.022(3) 0.028(3) -0.016(2) -0.006(2) -0.0008(19)
C30 0.018(3) 0.030(3) 0.012(2) -0.010(2) -0.005(2) -0.005(2)
C31 0.016(3) 0.021(3) 0.018(3) -0.008(2) -0.005(2) -0.003(2)
C32 0.016(3) 0.022(3) 0.019(3) -0.010(2) -0.004(2) -0.006(2)
C33 0.025(3) 0.021(3) 0.025(3) -0.009(2) -0.013(2) -0.005(2)
C34 0.027(3) 0.026(3) 0.042(4) -0.016(3) -0.022(3) 0.002(2)
C35 0.017(3) 0.023(3) 0.034(3) -0.014(3) -0.008(2) -0.006(2)
C36 0.030(3) 0.028(3) 0.015(3) -0.006(2) -0.006(2) -0.015(3)
C37 0.026(3) 0.021(3) 0.023(3) -0.011(2) -0.007(2) -0.004(2)
C38 0.022(3) 0.023(3) 0.019(3) -0.005(2) -0.007(2) -0.008(2)
C39 0.013(2) 0.027(3) 0.019(3) -0.010(2) -0.006(2) -0.004(2)
C40 0.015(2) 0.018(3) 0.015(3) -0.003(2) -0.005(2) -0.005(2)
C41 0.014(2) 0.015(3) 0.021(3) -0.011(2) -0.004(2) -0.0016(19)
C42 0.024(3) 0.024(3) 0.022(3) -0.011(2) -0.012(2) -0.003(2)
C43 0.012(2) 0.016(3) 0.016(3) -0.004(2) -0.004(2) -0.0039(19)
C44 0.017(3) 0.018(3) 0.021(3) -0.012(2) -0.005(2) -0.004(2)
C45 0.017(3) 0.022(3) 0.020(3) -0.006(2) -0.008(2) -0.004(2)
C46 0.018(3) 0.028(3) 0.019(3) -0.006(2) -0.004(2) -0.009(2)
C47 0.019(3) 0.018(3) 0.022(3) -0.003(2) -0.011(2) -0.007(2)
C48 0.031(3) 0.023(3) 0.031(3) -0.007(3) -0.021(3) -0.007(2)
K1 0.0402(8) 0.0336(8) 0.0386(8) -0.0202(6) -0.0238(7) 0.0025(6)
K2 0.0233(7) 0.0361(8) 0.0413(8) -0.0144(7) -0.0154(6) -0.0017(6)
K3 0.0667(12) 0.0345(9) 0.1005(16) -0.0178(10) -0.0631(12) -0.0023(8)
K4 0.0677(11) 0.0294(8) 0.0235(7) -0.0084(6) -0.0061(7) -0.0129(7)
K5 0.0242(7) 0.0443(9) 0.0379(8) -0.0142(7) -0.0131(6) -0.0088(6)
K6 0.0198(6) 0.0356(7) 0.0429(8) -0.0273(6) -0.0072(5) -0.0021(5)
K7 0.0297(7) 0.0329(8) 0.0438(8) -0.0112(7) -0.0173(6) -0.0033(6)
K8 0.0413(8) 0.0295(7) 0.0231(6) -0.0095(6) -0.0087(6) -0.0054(6)
K9 0.0264(7) 0.0409(8) 0.0409(8) -0.0257(7) -0.0057(6) -0.0089(6)
K10 0.0227(6) 0.0430(8) 0.0267(7) -0.0083(6) -0.0096(5) -0.0101(6)
K11 0.0241(6) 0.0244(6) 0.0299(7) -0.0136(5) -0.0097(5) -0.0026(5)
K12 0.0188(6) 0.0272(7) 0.0306(7) -0.0091(6) -0.0075(5) -0.0048(5)
O1W 0.039(3) 0.028(2) 0.023(2) -0.0004(19) -0.014(2) -0.0162(19)
O2W 0.040(3) 0.026(2) 0.033(3) -0.003(2) -0.019(2) -0.012(2)
O3W 0.030(2) 0.039(3) 0.039(3) -0.010(2) -0.012(2) -0.010(2)
O4W 0.029(2) 0.041(3) 0.051(3) -0.025(2) -0.020(2) 0.000(2)
O5W 0.041(3) 0.050(3) 0.027(2) -0.011(2) -0.013(2) -0.010(2)
O6W 0.046(3) 0.035(3) 0.057(3) -0.017(2) -0.030(3) -0.002(2)
O7W 0.028(2) 0.042(3) 0.051(3) -0.022(2) -0.010(2) -0.009(2)
O8W 0.078(4) 0.036(3) 0.047(3) -0.002(2) -0.035(3) -0.021(3)
O9W 0.082(4) 0.037(3) 0.056(3) -0.001(2) -0.053(3) -0.019(3)
O10W 0.028(2) 0.045(3) 0.033(3) -0.008(2) -0.010(2) -0.013(2)
O11W 0.073(4) 0.072(5) 0.070(4) -0.016(3) -0.044(4) -0.015(3)
O12W 0.032(3) 0.043(3) 0.052(3) -0.026(2) -0.020(2) 0.003(2)
O13W 0.030(2) 0.044(3) 0.035(3) -0.008(2) -0.011(2) -0.017(2)
O14W 0.036(3) 0.037(3) 0.040(3) -0.007(2) -0.019(2) -0.010(2)
O15W 0.050(3) 0.040(3) 0.079(4) -0.035(3) -0.042(3) 0.010(2)
O16W 0.115(7) 0.088(6) 0.119(7) -0.045(5) -0.042(5) -0.010(5)

loop_
_atom_type_symbol
_atom_type_description
_atom_type_scat_dispersion_real
_atom_type_scat_dispersion_imag
_atom_type_scat_source
C C 0.0033 0.0016 'International Tables Vol C Tables 4.2.6.8 and 6.1.1.4'
H H 0.0000 0.0000 'International Tables Vol C Tables 4.2.6.8 and 6.1.1.4'
N N 0.0061 0.0033 'International Tables Vol C Tables 4.2.6.8 and 6.1.1.4'
O O 0.0106 0.0060 'International Tables Vol C Tables 4.2.6.8 and 6.1.1.4'
Cu Cu 0.3201 1.2651 'International Tables Vol C Tables 4.2.6.8 and 6.1.1.4'
K K 0.2009 0.2494 'International Tables Vol C Tables 4.2.6.8 and 6.1.1.4'

loop_
_geom_angle_atom_site_label_1
_geom_angle_atom_site_label_2
_geom_angle_atom_site_label_3
_geom_angle
_geom_angle_site_symmetry_1
_geom_angle_site_symmetry_3
O1 Cu1 N4 170.49(18) . .
O1 Cu1 N1 84.17(18) . .
N4 Cu1 N1 105.33(19) . .
O1 Cu1 O10 87.13(17) . .
N4 Cu1 O10 83.41(18) . .
N1 Cu1 O10 168.75(18) . .
N2 Cu2 O6 82.65(17) . .
N2 Cu2 N5 105.01(19) . .
O6 Cu2 N5 171.96(19) . .
N2 Cu2 O15 169.4(2) . .
O6 Cu2 O15 88.97(16) . .
N5 Cu2 O15 83.14(18) . .
N2 Cu2 O1W 100.31(18) . .
O6 Cu2 O1W 88.20(16) . .
N5 Cu2 O1W 92.73(18) . .
O15 Cu2 O1W 85.81(17) . .
N2 Cu2 K4 114.58(13) . .
O6 Cu2 K4 45.44(12) . .
N5 Cu2 K4 130.36(14) . .
O15 Cu2 K4 62.42(12) . .
O1W Cu2 K4 52.77(11) . .
O9 Cu3 N6 163.79(19) . .
O9 Cu3 O18 87.37(18) . .
N6 Cu3 O18 83.09(19) . .
O9 Cu3 N3 83.27(19) . .
N6 Cu3 N3 105.4(2) . .
O18 Cu3 N3 170.33(18) . .
C2 N1 C3 116.5(4) . .
C2 N1 Cu1 112.6(4) . .
C3 N1 Cu1 130.4(4) . .
C9 N2 C5 116.0(5) . .
C9 N2 Cu2 115.0(4) . .
C5 N2 Cu2 128.3(3) . .
C11 N3 C7 118.3(5) . .
C11 N3 Cu3 113.1(4) . .
C7 N3 Cu3 128.4(3) . .
C14 N4 C15 116.9(4) . .
C14 N4 Cu1 114.8(4) . .
C15 N4 Cu1 128.3(4) . .
C21 N5 C17 117.5(4) . .
C21 N5 Cu2 113.4(4) . .
C17 N5 Cu2 129.1(4) . .
C23 N6 C19 115.7(5) . .
C23 N6 Cu3 114.6(4) . .
C19 N6 Cu3 129.5(4) . .
C1 O1 Cu1 113.8(3) . .
C1 O2 K6 128.4(4) . .
C1 O2 K10 109.0(3) . .
K6 O2 K10 101.94(15) . .
C1 O2 K3 129.0(4) . 1_554
K6 O2 K3 90.43(13) . 1_554
K10 O2 K3 89.42(13) . 1_554
C2 O3 K1 131.0(3) . .
C2 O3 K10 105.4(4) . .
K1 O3 K10 89.33(13) . .
C2 O3 K11 135.6(4) . .
K1 O3 K11 86.27(12) . .
K10 O3 K11 96.71(13) . .
C9 O4 K12 106.6(4) . .
C9 O4 K1 124.5(4) . .
K12 O4 K1 87.14(13) . .
C9 O4 K9 128.6(4) . .
K12 O4 K9 118.34(14) . .
K1 O4 K9 82.97(12) . .
C10 O5 K2 135.6(4) . 1_565
C10 O5 K3 110.7(4) . .
K2 O5 K3 105.05(13) 1_565 .
C10 O5 K12 103.4(3) . .
K2 O5 K12 86.51(13) 1_565 .
K3 O5 K12 111.84(15) . .
C10 O6 Cu2 114.2(4) . .
C10 O6 K4 118.1(3) . .
Cu2 O6 K4 103.70(16) . .
C11 O7 K9 139.7(4) . .
C11 O7 K5 113.6(4) . .
K9 O7 K5 86.79(12) . .
C12 O8 K5 124.9(4) . .
C12 O9 Cu3 114.6(4) . .
C13 O10 Cu1 113.3(4) . .
C13 O10 K8 81.4(3) . .
Cu1 O10 K8 122.68(19) . .
C13 O11 K12 116.4(3) . 1_455
C13 O11 K8 84.7(4) . .
K12 O11 K8 103.16(15) 1_455 .
C14 O12 K12 116.7(4) . 1_455
C22 O14 K5 147.4(4) . 1_465
C22 O15 Cu2 113.1(4) . .
C22 O15 K4 131.4(3) . .
Cu2 O15 K4 85.72(13) . .
C23 O16 K6 113.7(4) . 1_456
C23 O16 K10 128.4(4) . 1_456
K6 O16 K10 87.36(13) 1_456 1_456
C24 O17 K6 109.4(4) . 1_456
C24 O17 K11 131.1(3) . 1_456
K6 O17 K11 96.82(13) 1_456 1_456
C24 O17 K7 132.0(4) . 1_556
K6 O17 K7 87.74(12) 1_456 1_556
K11 O17 K7 88.09(12) 1_456 1_556
C24 O18 Cu3 113.9(4) . .
O2 C1 O1 124.3(5) . .
O2 C1 C2 120.5(5) . .
O1 C1 C2 115.2(5) . .
O2 C1 K10 50.1(3) . .
O1 C1 K10 152.7(4) . .
C2 C1 K10 76.8(3) . .
O2 C1 K6 35.4(3) . .
O1 C1 K6 117.4(3) . .
C2 C1 K6 114.7(3) . .
K10 C1 K6 73.96(12) . .
O3 C2 N1 127.7(5) . .
O3 C2 C1 118.8(5) . .
N1 C2 C1 113.5(5) . .
O3 C2 K10 53.0(3) . .
N1 C2 K10 147.1(4) . .
C1 C2 K10 76.1(3) . .
C4 C3 C8 120.0(5) . .
C4 C3 N1 119.1(5) . .
C8 C3 N1 120.8(5) . .
C4 C3 K1 67.1(3) . .
C8 C3 K1 99.3(3) . .
N1 C3 K1 104.5(3) . .
C5 C4 C3 119.9(6) . .
C5 C4 K1 88.3(3) . .
C3 C4 K1 88.9(3) . .
C5 C4 H4 120.0 . .
C3 C4 H4 120.0 . .
K1 C4 H4 92.8 . .
C6 C5 C4 120.2(5) . .
C6 C5 N2 120.0(5) . .
C4 C5 N2 119.9(5) . .
C6 C5 K1 98.8(3) . .
C4 C5 K1 67.5(3) . .
N2 C5 K1 104.0(3) . .
C5 C6 C7 120.1(5) . .
C5 C6 H6 119.9 . .
C7 C6 H6 119.9 . .
C8 C7 C6 120.1(6) . .
C8 C7 N3 119.6(5) . .
C6 C7 N3 120.3(5) . .
C7 C8 C3 119.6(5) . .
C7 C8 H8 120.2 . .
C3 C8 H8 120.2 . .
O4 C9 N2 127.9(5) . .
O4 C9 C10 119.8(5) . .
N2 C9 C10 112.3(5) . .
O4 C9 K12 52.5(3) . .
N2 C9 K12 145.7(4) . .
C10 C9 K12 79.0(3) . .
O5 C10 O6 126.5(5) . .
O5 C10 C9 118.1(5) . .
O6 C10 C9 115.3(5) . .
O5 C10 K12 56.3(3) . .
O6 C10 K12 148.0(4) . .
C9 C10 K12 74.3(3) . .
O5 C10 K3 50.2(3) . .
O6 C10 K3 118.8(4) . .
C9 C10 K3 98.2(3) . .
K12 C10 K3 87.84(14) . .
O7 C11 N3 127.0(6) . .
O7 C11 C12 119.7(5) . .
N3 C11 C12 113.3(5) . .
O8 C12 O9 123.4(6) . .
O8 C12 C11 121.2(6) . .
O9 C12 C11 115.4(5) . .
O8 C12 K5 38.3(3) . .
O9 C12 K5 160.1(4) . .
C11 C12 K5 83.6(3) . .
O11 C13 O10 125.9(5) . .
O11 C13 C14 118.2(5) . .
O10 C13 C14 115.9(5) . .
O11 C13 K8 71.5(3) . .
O10 C13 K8 74.0(3) . .
C14 C13 K8 129.0(4) . .
O12 C14 N4 128.2(5) . .
O12 C14 C13 119.3(5) . .
N4 C14 C13 112.5(5) . .
C16 C15 C20 121.1(5) . .
C16 C15 N4 119.8(5) . .
C20 C15 N4 119.0(5) . .
C15 C16 C17 120.0(5) . .
C15 C16 H16 120.0 . .
C17 C16 H16 120.0 . .
C18 C17 C16 119.8(5) . .
C18 C17 N5 119.1(5) . .
C16 C17 N5 121.1(5) . .
C17 C18 C19 120.0(5) . .
C17 C18 H18 120.0 . .
C19 C18 H18 120.0 . .
C20 C19 C18 120.6(6) . .
C20 C19 N6 118.0(5) . .
C18 C19 N6 121.4(5) . .
C19 C20 C15 118.4(5) . .
C19 C20 H20 120.8 . .
C15 C20 H20 120.8 . .
O13 C21 N5 126.9(5) . .
O13 C21 C22 119.5(5) . .
N5 C21 C22 113.5(5) . .
O14 C22 O15 125.9(5) . .
O14 C22 C21 118.8(5) . .
O15 C22 C21 115.3(5) . .
O16 C23 N6 127.6(6) . .
O16 C23 C24 120.0(5) . .
N6 C23 C24 112.3(5) . .
O16 C23 K6 46.5(3) . 1_456
N6 C23 K6 154.4(4) . 1_456
C24 C23 K6 78.6(3) . 1_456
O17 C24 O18 124.6(6) . .
O17 C24 C23 119.5(5) . .
O18 C24 C23 115.9(5) . .
O17 C24 K6 50.4(3) . 1_456
O18 C24 K6 154.7(4) . 1_456
C23 C24 K6 75.0(3) . 1_456
N7 Cu4 O28 169.35(17) . .
N7 Cu4 N10 104.54(18) . .
O28 Cu4 N10 83.97(17) . .
N7 Cu4 O19 82.93(17) . .
O28 Cu4 O19 88.40(16) . .
N10 Cu4 O19 172.32(17) . .
O33 Cu5 O24 88.06(17) . .
O33 Cu5 N12 82.84(17) . .
O24 Cu5 N12 169.78(19) . .
O33 Cu5 N8 170.01(19) . .
O24 Cu5 N8 83.02(18) . .
N12 Cu5 N8 105.65(19) . .
O33 Cu5 O2W 85.01(17) . .
O24 Cu5 O2W 88.78(18) . .
N12 Cu5 O2W 95.02(18) . .
N8 Cu5 O2W 99.23(18) . .
N9 Cu6 N11 105.7(2) . .
N9 Cu6 O36 168.10(19) . .
N11 Cu6 O36 83.47(19) . .
N9 Cu6 O27 83.18(19) . .
N11 Cu6 O27 167.66(19) . .
O36 Cu6 O27 86.68(18) . .
C26 N7 C27 118.8(5) . .
C26 N7 Cu4 114.8(4) . .
C27 N7 Cu4 126.3(3) . .
C33 N8 C29 115.5(5) . .
C33 N8 Cu5 113.0(4) . .
C29 N8 Cu5 131.4(4) . .
C35 N9 C31 116.3(5) . .
C35 N9 Cu6 114.0(4) . .
C31 N9 Cu6 129.5(4) . .
C38 N10 C39 113.9(4) . .
C38 N10 Cu4 113.0(4) . .
C39 N10 Cu4 132.8(3) . .
C47 N11 C43 117.2(5) . .
C47 N11 Cu6 114.6(4) . .
C43 N11 Cu6 128.0(4) . .
C45 N12 C41 118.3(4) . .
C45 N12 Cu5 113.4(4) . .
C41 N12 Cu5 127.2(3) . .
C25 O19 Cu4 114.0(3) . .
C25 O19 K4 85.8(3) . 1_545
Cu4 O19 K4 113.60(18) . 1_545
C25 O20 K2 120.6(4) . .
C25 O20 K4 79.4(4) . 1_545
K2 O20 K4 117.57(16) . 1_545
C26 O21 K2 117.1(4) . .
C34 O23 K10 164.2(5) . 1_545
C34 O24 Cu5 113.5(4) . .
C35 O25 K6 125.5(4) . .
C36 O26 K9 125.4(4) . 1_554
C36 O26 K3 134.6(4) . 1_554
K9 O26 K3 98.94(14) 1_554 1_554
C36 O26 K6 106.4(4) . .
K9 O26 K6 82.63(13) 1_554 .
K3 O26 K6 86.68(12) 1_554 .
C36 O27 Cu6 114.4(4) . .
C37 O28 Cu4 113.0(3) . .
C37 O29 K6 138.1(4) . 1_456
C37 O29 K5 105.6(3) . 1_455
K6 O29 K5 115.96(15) 1_456 1_455
C37 O29 K9 103.0(4) . 1_455
K6 O29 K9 81.24(13) 1_456 1_455
K5 O29 K9 78.35(11) 1_455 1_455
C38 O30 K9 116.9(4) . 1_455
C38 O30 K5 104.2(4) . 1_455
K9 O30 K5 87.45(12) 1_455 1_455
C45 O31 K11 136.7(4) . 1_455
C45 O31 K2 118.6(4) . 1_455
K11 O31 K2 101.84(13) 1_455 1_455
C45 O31 K7 99.3(3) . .
K11 O31 K7 85.58(12) 1_455 .
K2 O31 K7 102.32(12) 1_455 .
C46 O32 K12 133.0(4) . 1_445
C46 O32 K7 114.9(4) . .
K12 O32 K7 105.40(14) 1_445 .
C46 O32 K8 90.4(3) . 1_545
K12 O32 K8 109.63(14) 1_445 1_545
K7 O32 K8 95.20(14) . 1_545
C46 O33 Cu5 113.2(4) . .
C46 O33 K8 88.7(3) . 1_545
Cu5 O33 K8 126.1(2) . 1_545
C47 O34 K11 136.9(4) . 1_455
C47 O34 K10 111.7(4) . 1_455
K11 O34 K10 93.38(13) 1_455 1_455
C47 O34 K1 133.1(4) . 1_455
K11 O34 K1 82.32(13) 1_455 1_455
K10 O34 K1 83.40(12) 1_455 1_455
C48 O35 K10 118.8(4) . 1_455
C48 O36 Cu6 113.9(4) . .
C48 O36 K8 101.9(3) . .
Cu6 O36 K8 108.42(17) . .
O20 C25 O19 125.8(5) . .
O20 C25 C26 120.2(5) . .
O19 C25 C26 113.9(5) . .
O20 C25 K4 78.0(4) . 1_545
O19 C25 K4 69.1(3) . 1_545
C26 C25 K4 126.0(3) . 1_545
O21 C26 N7 127.7(5) . .
O21 C26 C25 118.5(5) . .
N7 C26 C25 113.8(5) . .
C32 C27 C28 120.9(5) . .
C32 C27 N7 121.2(5) . .
C28 C27 N7 117.8(5) . .
C27 C28 C29 118.9(5) . .
C27 C28 H28 120.5 . .
C29 C28 H28 120.5 . .
C28 C29 C30 120.2(5) . .
C28 C29 N8 120.5(5) . .
C30 C29 N8 119.2(5) . .
C31 C30 C29 119.1(5) . .
C31 C30 H30 120.4 . .
C29 C30 H30 120.4 . .
C30 C31 C32 120.4(5) . .
C30 C31 N9 120.3(5) . .
C32 C31 N9 119.3(5) . .
C27 C32 C31 120.4(5) . .
C27 C32 H32 119.8 . .
C31 C32 H32 119.8 . .
O22 C33 N8 127.1(5) . .
O22 C33 C34 119.4(5) . .
N8 C33 C34 113.4(5) . .
O23 C34 O24 125.5(6) . .
O23 C34 C33 118.5(5) . .
O24 C34 C33 116.0(5) . .
O25 C35 N9 126.1(6) . .
O25 C35 C36 120.2(5) . .
N9 C35 C36 113.7(5) . .
O25 C35 K6 37.3(3) . .
N9 C35 K6 151.3(4) . .
C36 C35 K6 87.3(3) . .
O26 C36 O27 125.5(6) . .
O26 C36 C35 119.8(6) . .
O27 C36 C35 114.6(5) . .
O26 C36 K9 38.0(3) . 1_554
O27 C36 K9 129.6(4) . 1_554
C35 C36 K9 101.9(3) . 1_554
O29 C37 O28 126.0(5) . .
O29 C37 C38 117.6(5) . .
O28 C37 C38 116.4(5) . .
O29 C37 K5 53.8(3) . 1_455
O28 C37 K5 144.3(4) . 1_455
C38 C37 K5 76.4(3) . 1_455
O30 C38 N10 127.8(5) . .
O30 C38 C37 119.3(5) . .
N10 C38 C37 112.8(5) . .
O30 C38 K5 54.9(3) . 1_455
N10 C38 K5 143.3(4) . 1_455
C37 C38 K5 77.1(3) . 1_455
C40 C39 C44 119.8(5) . .
C40 C39 N10 120.4(5) . .
C44 C39 N10 119.8(5) . .
C39 C40 C41 120.1(5) . .
C39 C40 H40 120.0 . .
C41 C40 H40 120.0 . .
C40 C41 C42 120.2(5) . .
C40 C41 N12 119.5(5) . .
C42 C41 N12 120.1(5) . .
C43 C42 C41 119.5(5) . .
C43 C42 K11 99.6(3) . 1_455
C41 C42 K11 98.6(3) . 1_455
C43 C42 H42 120.3 . .
C41 C42 H42 120.3 . .
K11 C42 H42 71.8 1_455 .
C42 C43 C44 120.1(5) . .
C42 C43 N11 121.5(5) . .
C44 C43 N11 118.2(5) . .
C43 C44 C39 120.2(5) . .
C43 C44 H44 119.9 . .
C39 C44 H44 119.9 . .
O31 C45 N12 128.3(5) . .
O31 C45 C46 119.8(5) . .
N12 C45 C46 111.9(5) . .
O32 C46 O33 124.1(5) . .
O32 C46 C45 119.3(5) . .
O33 C46 C45 116.5(5) . .
O32 C46 K8 66.1(3) . 1_545
O33 C46 K8 67.2(3) . 1_545
C45 C46 K8 146.1(4) . 1_545
O32 C46 K7 45.8(3) . .
O33 C46 K7 141.8(4) . .
C45 C46 K7 84.9(3) . .
K8 C46 K7 77.57(13) 1_545 .
O34 C47 N11 128.5(6) . .
O34 C47 C48 119.5(5) . .
N11 C47 C48 112.0(5) . .
O34 C47 K10 48.9(3) . 1_455
N11 C47 K10 165.9(4) . 1_455
C48 C47 K10 72.9(3) . 1_455
O35 C48 O36 124.7(6) . .
O35 C48 C47 119.5(5) . .
O36 C48 C47 115.8(5) . .
O35 C48 K10 42.7(3) . 1_455
O36 C48 K10 155.8(4) . 1_455
C47 C48 K10 81.1(3) . 1_455
O7W K1 O3 148.80(14) 1_655 .
O7W K1 O12W 101.81(15) 1_655 1_655
O3 K1 O12W 93.47(14) . 1_655
O7W K1 O4 68.18(13) 1_655 .
O3 K1 O4 141.58(13) . .
O12W K1 O4 82.49(14) 1_655 .
O7W K1 O5W 72.16(14) 1_655 1_655
O3 K1 O5W 84.72(14) . 1_655
O12W K1 O5W 161.42(15) 1_655 1_655
O4 K1 O5W 110.24(14) . 1_655
O7W K1 O34 83.79(14) 1_655 1_655
O3 K1 O34 72.53(12) . 1_655
O12W K1 O34 78.99(14) 1_655 1_655
O4 K1 O34 142.25(13) . 1_655
O5W K1 O34 82.84(14) 1_655 1_655
O7W K1 C4 135.75(16) 1_655 .
O3 K1 C4 70.07(13) . .
O12W K1 C4 90.78(15) 1_655 .
O4 K1 C4 71.80(13) . .
O5W K1 C4 105.85(15) 1_655 .
O34 K1 C4 140.45(14) 1_655 .
O7W K1 C5 111.59(15) 1_655 .
O3 K1 C5 92.55(13) . .
O12W K1 C5 98.42(15) 1_655 .
O4 K1 C5 50.91(12) . .
O5W K1 C5 100.14(15) 1_655 .
O34 K1 C5 164.55(13) 1_655 .
C4 K1 C5 24.16(13) . .
O7W K1 C3 143.26(15) 1_655 .
O3 K1 C3 52.04(13) . .
O12W K1 C3 106.21(14) 1_655 .
O4 K1 C3 92.30(12) . .
O5W K1 C3 87.26(14) 1_655 .
O34 K1 C3 124.36(13) 1_655 .
C4 K1 C3 24.04(13) . .
C5 K1 C3 41.41(12) . .
O7W K1 K11 101.11(11) 1_655 .
O3 K1 K11 47.81(9) . .
O12W K1 K11 118.29(11) 1_655 .
O4 K1 K11 158.78(11) . .
O5W K1 K11 48.56(10) 1_655 .
O34 K1 K11 47.97(9) 1_655 .
C4 K1 K11 109.80(11) . .
C5 K1 K11 123.93(10) . .
C3 K1 K11 86.12(10) . .
O7W K1 K10 126.77(12) 1_655 .
O3 K1 K10 45.99(10) . .
O12W K1 K10 54.18(10) 1_655 .
O4 K1 K10 135.01(11) . .
O5W K1 K10 114.75(10) 1_655 .
O34 K1 K10 48.28(9) 1_655 .
C4 K1 K10 95.01(11) . .
C5 K1 K10 118.04(11) . .
C3 K1 K10 89.27(10) . .
K11 K1 K10 66.19(4) . .
O7W K1 K9 44.40(11) 1_655 .
O3 K1 K9 137.69(11) . .
O12W K1 K9 126.91(11) 1_655 .
O4 K1 K9 50.15(10) . .
O5W K1 K9 61.12(10) 1_655 .
O34 K1 K9 122.11(10) 1_655 .
C4 K1 K9 94.63(12) . .
C5 K1 K9 71.68(10) . .
C3 K1 K9 99.08(10) . .
K11 K1 K9 109.18(5) . .
K10 K1 K9 170.28(5) . .
O6W K2 O20 97.12(14) 1_655 .
O6W K2 O21 138.42(15) 1_655 .
O20 K2 O21 59.90(12) . .
O6W K2 O15W 73.14(15) 1_655 1_645
O20 K2 O15W 134.40(18) . 1_645
O21 K2 O15W 148.06(14) . 1_645
O6W K2 O5 128.36(16) 1_655 1_545
O20 K2 O5 81.35(13) . 1_545
O21 K2 O5 84.91(13) . 1_545
O15W K2 O5 72.25(15) 1_645 1_545
O6W K2 O31 82.15(15) 1_655 1_655
O20 K2 O31 138.46(14) . 1_655
O21 K2 O31 93.54(13) . 1_655
O15W K2 O31 85.42(16) 1_645 1_655
O5 K2 O31 130.98(13) 1_545 1_655
O6W K2 K12 129.28(11) 1_655 1_545
O20 K2 K12 124.61(10) . 1_545
O21 K2 K12 90.71(9) . 1_545
O15W K2 K12 57.43(11) 1_645 1_545
O5 K2 K12 47.85(9) 1_545 1_545
O31 K2 K12 83.27(9) 1_655 1_545
O6W K2 K11 85.27(12) 1_655 .
O20 K2 K11 100.65(11) . .
O21 K2 K11 67.91(10) . .
O15W K2 K11 122.00(14) 1_645 .
O5 K2 K11 146.09(10) 1_545 .
O31 K2 K11 37.81(8) 1_655 .
K12 K2 K11 110.35(4) 1_545 .
O6W K2 K3 90.57(12) 1_655 1_545
O20 K2 K3 84.67(11) . 1_545
O21 K2 K3 118.20(10) . 1_545
O15W K2 K3 51.91(14) 1_645 1_545
O5 K2 K3 37.79(10) 1_545 1_545
O31 K2 K3 136.74(10) 1_655 1_545
K12 K2 K3 68.75(4) 1_545 1_545
K11 K2 K3 173.60(4) . 1_545
O6W K2 K7 123.66(13) 1_655 1_655
O20 K2 K7 123.31(10) . 1_655
O21 K2 K7 63.55(9) . 1_655
O15W K2 K7 97.03(13) 1_645 1_655
O5 K2 K7 97.67(10) 1_545 1_655
O31 K2 K7 41.51(9) 1_655 1_655
K12 K2 K7 58.30(4) 1_545 1_655
K11 K2 K7 52.72(3) . 1_655
K3 K2 K7 127.02(5) 1_545 1_655
O6W K2 K4 106.98(12) 1_655 1_545
O20 K2 K4 32.95(10) . 1_545
O21 K2 K4 73.34(10) . 1_545
O15W K2 K4 106.08(14) 1_645 1_545
O5 K2 K4 50.27(9) 1_545 1_545
O31 K2 K4 166.86(10) 1_655 1_545
K12 K2 K4 97.42(4) 1_545 1_545
K11 K2 K4 131.80(4) . 1_545
K3 K2 K4 54.18(4) 1_545 1_545
K7 K2 K4 128.58(4) 1_655 1_545
O17W K3 O3W 85.7(2) 1_655 1_656
O17W K3 O5 79.6(2) 1_655 .
O3W K3 O5 122.56(15) 1_656 .
O17W K3 O26 132.2(2) 1_655 1_556
O3W K3 O26 126.32(16) 1_656 1_556
O5 K3 O26 103.25(13) . 1_556
O17W K3 O13W 153.8(2) 1_655 1_655
O3W K3 O13W 71.76(14) 1_656 1_655
O5 K3 O13W 101.04(14) . 1_655
O26 K3 O13W 73.49(13) 1_556 1_655
O17W K3 O2 100.9(2) 1_655 1_556
O3W K3 O2 77.38(14) 1_656 1_556
O5 K3 O2 159.86(13) . 1_556
O26 K3 O2 61.34(12) 1_556 1_556
O13W K3 O2 87.36(13) 1_655 1_556
O17W K3 C10 84.2(2) 1_655 .
O3W K3 C10 141.74(17) 1_656 .
O5 K3 C10 19.18(12) . .
O26 K3 C10 86.34(14) 1_556 .
O13W K3 C10 105.08(15) 1_655 .
O2 K3 C10 140.81(14) 1_556 .
O17W K3 K6 137.8(2) 1_655 1_556
O3W K3 K6 76.50(11) 1_656 1_556
O5 K3 K6 141.88(10) . 1_556
O26 K3 K6 49.83(10) 1_556 1_556
O13W K3 K6 50.19(10) 1_655 1_556
O2 K3 K6 38.22(8) 1_556 1_556
C10 K3 K6 131.87(11) . 1_556
O17W K3 K10 83.4(2) 1_655 1_556
O3W K3 K10 40.59(11) 1_656 1_556
O5 K3 K10 157.31(10) . 1_556
O26 K3 K10 99.29(11) 1_556 1_556
O13W K3 K10 87.78(10) 1_655 1_556
O2 K3 K10 39.49(8) 1_556 1_556
C10 K3 K10 167.02(11) . 1_556
K6 K3 K10 58.33(4) 1_556 1_556
O17W K3 K9 160.7(2) 1_655 .
O3W K3 K9 113.21(12) 1_656 .
O5 K3 K9 86.83(9) . .
O26 K3 K9 38.50(9) 1_556 .
O13W K3 K9 42.58(9) 1_655 .
O2 K3 K9 87.22(9) 1_556 .
C10 K3 K9 78.65(11) . .
K6 K3 K9 55.17(4) 1_556 .
K10 K3 K9 112.98(5) 1_556 .
O17W K3 K4 43.54(19) 1_655 .
O3W K3 K4 129.25(12) 1_656 .
O5 K3 K4 60.38(9) . .
O26 K3 K4 95.85(11) 1_556 .
O13W K3 K4 156.56(11) 1_655 .
O2 K3 K4 106.08(10) 1_556 .
C10 K3 K4 52.58(10) . .
K6 K3 K4 136.33(7) 1_556 .
K10 K3 K4 114.88(6) 1_556 .
K9 K3 K4 117.51(5) . .
O17W K3 K2 58.6(2) 1_655 1_565
O3W K3 K2 88.68(12) 1_656 1_565
O5 K3 K2 37.16(8) . 1_565
O26 K3 K2 140.38(11) 1_556 1_565
O13W K3 K2 106.45(12) 1_655 1_565
O2 K3 K2 156.40(9) 1_556 1_565
C10 K3 K2 54.85(10) . 1_565
K6 K3 K2 155.18(6) 1_556 1_565
K10 K3 K2 120.32(5) 1_556 1_565
K9 K3 K2 115.97(6) . 1_565
K4 K3 K2 68.29(4) . 1_565
O6 K4 O9W 108.48(15) . 1_556
O6 K4 O19 83.38(13) . 1_565
O9W K4 O19 167.33(14) 1_556 1_565
O6 K4 O2W 177.03(14) . 1_566
O9W K4 O2W 69.81(15) 1_556 1_566
O19 K4 O2W 98.14(13) 1_565 1_566
O6 K4 O8W 118.30(14) . 1_566
O9W K4 O8W 98.90(17) 1_556 1_566
O19 K4 O8W 78.54(14) 1_565 1_566
O2W K4 O8W 64.58(14) 1_566 1_566
O6 K4 O1W 64.17(12) . .
O9W K4 O1W 63.90(13) 1_556 .
O19 K4 O1W 127.29(13) 1_565 .
O2W K4 O1W 116.41(14) 1_566 .
O8W K4 O1W 81.94(14) 1_566 .
O6 K4 O17W 96.7(2) . 1_655
O9W K4 O17W 68.6(2) 1_556 1_655
O19 K4 O17W 106.4(2) 1_565 1_655
O2W K4 O17W 80.4(2) 1_566 1_655
O8W K4 O17W 144.9(2) 1_566 1_655
O1W K4 O17W 117.2(2) . 1_655
O6 K4 O20 76.04(12) . 1_565
O9W K4 O20 132.92(15) 1_556 1_565
O19 K4 O20 44.18(11) 1_565 1_565
O2W K4 O20 103.25(13) 1_566 1_565
O8W K4 O20 120.60(14) 1_566 1_565
O1W K4 O20 140.19(12) . 1_565
O17W K4 O20 64.4(2) 1_655 1_565
O6 K4 C25 69.46(13) . 1_565
O9W K4 C25 155.27(17) 1_556 1_565
O19 K4 C25 25.12(13) 1_565 1_565
O2W K4 C25 110.99(14) 1_566 1_565
O8W K4 C25 103.57(15) 1_566 1_565
O1W K4 C25 129.26(14) . 1_565
O17W K4 C25 87.0(2) 1_655 1_565
O20 K4 C25 22.69(13) 1_565 1_565
O6 K4 O15 53.31(11) . .
O9W K4 O15 119.26(13) 1_556 .
O19 K4 O15 71.16(11) 1_565 .
O2W K4 O15 129.59(13) 1_566 .
O8W K4 O15 65.02(13) 1_566 .
O1W K4 O15 56.21(11) . .
O17W K4 O15 149.9(2) 1_655 .
O20 K4 O15 101.19(11) 1_565 .
C25 K4 O15 80.18(13) 1_565 .
O6 K4 K8 115.78(10) . 1_556
O9W K4 K8 50.18(12) 1_556 1_556
O19 K4 K8 129.25(10) 1_565 1_556
O2W K4 K8 65.20(10) 1_566 1_556
O8W K4 K8 50.77(11) 1_566 1_556
O1W K4 K8 51.99(9) . 1_556
O17W K4 K8 116.31(19) 1_655 1_556
O20 K4 K8 167.28(9) 1_565 1_556
C25 K4 K8 153.98(12) 1_565 1_556
O15 K4 K8 83.71(9) . 1_556
O6 K4 Cu2 30.85(8) . .
O9W K4 Cu2 99.87(11) 1_556 .
O19 K4 Cu2 92.63(9) 1_565 .
O2W K4 Cu2 151.08(11) 1_566 .
O8W K4 Cu2 91.72(11) 1_566 .
O1W K4 Cu2 39.55(9) . .
O17W K4 Cu2 122.1(2) 1_655 .
O20 K4 Cu2 103.17(9) 1_565 .
C25 K4 Cu2 89.73(10) 1_565 .
O15 K4 Cu2 31.86(7) . .
K8 K4 Cu2 87.23(5) 1_556 .
O6 K4 H1B 65.4 . .
O9W K4 H1B 52.3 1_556 .
O19 K4 H1B 139.9 1_565 .
O2W K4 H1B 114.3 1_566 .
O8W K4 H1B 94.2 1_566 .
O1W K4 H1B 15.4 . .
O17W K4 H1B 101.9 1_655 .
O20 K4 H1B 137.4 1_565 .
C25 K4 H1B 134.6 1_565 .
O15 K4 H1B 70.1 . .
K8 K4 H1B 55.3 1_556 .
Cu2 K4 H1B 47.8 . .
O8 K5 O14W 78.22(15) . 1_656
O8 K5 O6W 90.94(16) . 1_655
O14W K5 O6W 155.12(17) 1_656 1_655
O8 K5 O29 140.76(16) . 1_655
O14W K5 O29 80.24(14) 1_656 1_655
O6W K5 O29 120.15(14) 1_655 1_655
O8 K5 O30 128.44(14) . 1_655
O14W K5 O30 136.61(14) 1_656 1_655
O6W K5 O30 67.13(14) 1_655 1_655
O29 K5 O30 57.43(12) 1_655 1_655
O8 K5 O14 148.23(16) . 1_645
O14W K5 O14 101.36(14) 1_656 1_645
O6W K5 O14 76.24(14) 1_655 1_645
O29 K5 O14 68.41(13) 1_655 1_645
O30 K5 O14 73.35(13) 1_655 1_645
O8 K5 O16W 71.2(2) . 1_646
O14W K5 O16W 69.9(2) 1_656 1_646
O6W K5 O16W 85.4(2) 1_655 1_646
O29 K5 O16W 129.8(2) 1_655 1_646
O30 K5 O16W 144.6(2) 1_655 1_646
O14 K5 O16W 78.8(2) 1_645 1_646
O8 K5 O7 59.56(14) . .
O14W K5 O7 112.24(14) 1_656 .
O6W K5 O7 79.95(14) 1_655 .
O29 K5 O7 100.20(14) 1_655 .
O30 K5 O7 70.61(12) 1_655 .
O14 K5 O7 142.30(14) 1_645 .
O16W K5 O7 128.0(2) 1_646 .
O8 K5 C38 149.29(16) . 1_655
O14W K5 C38 123.52(15) 1_656 1_655
O6W K5 C38 76.08(15) 1_655 1_655
O29 K5 C38 44.17(13) 1_655 1_655
O30 K5 C38 20.91(13) 1_655 1_655
O14 K5 C38 55.70(14) 1_645 1_655
O16W K5 C38 133.6(2) 1_646 1_655
O7 K5 C38 90.49(14) . 1_655
O8 K5 C37 158.59(17) . 1_655
O14W K5 C37 97.14(15) 1_656 1_655
O6W K5 C37 100.63(15) 1_655 1_655
O29 K5 C37 20.59(12) 1_655 1_655
O30 K5 C37 44.54(13) 1_655 1_655
O14 K5 C37 53.05(13) 1_645 1_655
O16W K5 C37 127.3(2) 1_646 1_655
O7 K5 C37 104.51(14) . 1_655
C38 K5 C37 26.48(14) 1_655 1_655
O8 K5 C12 16.72(15) . .
O14W K5 C12 85.84(14) 1_656 .
O6W K5 C12 89.94(14) 1_655 .
O29 K5 C12 130.15(14) 1_655 .
O30 K5 C12 113.09(14) 1_655 .
O14 K5 C12 161.32(14) 1_645 .
O16W K5 C12 87.7(2) 1_646 .
O7 K5 C12 43.09(13) . .
C38 K5 C12 133.48(15) 1_655 .
C37 K5 C12 143.82(15) 1_655 .
O8 K5 K9 98.52(12) . .
O14W K5 K9 104.44(12) 1_656 .
O6W K5 K9 99.24(12) 1_655 .
O29 K5 K9 56.15(10) 1_655 .
O30 K5 K9 45.63(9) 1_655 .
O14 K5 K9 112.05(10) 1_645 .
O16W K5 K9 168.9(2) 1_646 .
O7 K5 K9 44.20(9) . .
C38 K5 K9 57.52(11) 1_655 .
C37 K5 K9 62.05(11) 1_655 .
C12 K5 K9 82.21(11) . .
O2 K6 O25 85.40(15) . .
O2 K6 O29 162.38(15) . 1_654
O25 K6 O29 91.46(16) . 1_654
O2 K6 O16 88.68(14) . 1_654
O25 K6 O16 171.12(18) . 1_654
O29 K6 O16 92.18(14) 1_654 1_654
O2 K6 O17 112.59(13) . 1_654
O25 K6 O17 127.17(15) . 1_654
O29 K6 O17 83.04(13) 1_654 1_654
O16 K6 O17 61.38(14) 1_654 1_654
O2 K6 O10W 81.77(14) . 1_655
O25 K6 O10W 63.21(15) . 1_655
O29 K6 O10W 112.24(15) 1_654 1_655
O16 K6 O10W 122.46(14) 1_654 1_655
O17 K6 O10W 70.64(12) 1_654 1_655
O2 K6 O26 65.03(12) . .
O25 K6 O26 56.63(14) . .
O29 K6 O26 98.85(13) 1_654 .
O16 K6 O26 114.75(14) 1_654 .
O17 K6 O26 175.86(14) 1_654 .
O10W K6 O26 111.75(12) 1_655 .
O2 K6 O13W 93.74(14) . 1_654
O25 K6 O13W 115.59(15) . 1_654
O29 K6 O13W 71.98(14) 1_654 1_654
O16 K6 O13W 58.14(14) 1_654 1_654
O17 K6 O13W 112.31(12) 1_654 1_654
O10W K6 O13W 175.39(15) 1_655 1_654
O26 K6 O13W 65.08(12) . 1_654
O2 K6 C23 105.41(14) . 1_654
O25 K6 C23 168.42(16) . 1_654
O29 K6 C23 79.45(13) 1_654 1_654
O16 K6 C23 19.86(14) 1_654 1_654
O17 K6 C23 45.07(14) 1_654 1_654
O10W K6 C23 113.52(14) 1_655 1_654
O26 K6 C23 131.51(14) . 1_654
O13W K6 C23 68.58(13) 1_654 1_654
O2 K6 C24 116.89(14) . 1_654
O25 K6 C24 143.90(17) . 1_654
O29 K6 C24 74.96(14) 1_654 1_654
O16 K6 C24 44.98(15) 1_654 1_654
O17 K6 C24 20.15(14) 1_654 1_654
O10W K6 C24 90.79(14) 1_655 1_654
O26 K6 C24 157.11(14) . 1_654
O13W K6 C24 92.18(14) 1_654 1_654
C23 K6 C24 26.37(15) 1_654 1_654
O2 K6 C35 71.36(14) . .
O25 K6 C35 17.15(15) . .
O29 K6 C35 101.97(14) 1_654 .
O16 K6 C35 154.14(15) 1_654 .
O17 K6 C35 141.19(15) 1_654 .
O10W K6 C35 71.95(14) 1_655 .
O26 K6 C35 42.13(14) . .
O13W K6 C35 105.70(15) 1_654 .
C23 K6 C35 173.52(18) 1_654 .
C24 K6 C35 160.11(17) 1_654 .
O2 K6 C1 16.11(14) . .
O25 K6 C1 73.15(15) . .
O29 K6 C1 163.25(14) 1_654 .
O16 K6 C1 102.15(14) 1_654 .
O17 K6 C1 111.34(13) 1_654 .
O10W K6 C1 67.13(14) 1_655 .
O26 K6 C1 67.39(12) . .
O13W K6 C1 108.29(14) 1_654 .
C23 K6 C1 116.62(14) 1_654 .
C24 K6 C1 121.43(13) 1_654 .
C35 K6 C1 61.51(13) . .
O32 K7 O14W 135.95(15) . .
O32 K7 O10W 125.39(15) . .
O14W K7 O10W 72.42(14) . .
O32 K7 O4W 75.27(13) . 1_545
O14W K7 O4W 71.72(14) . 1_545
O10W K7 O4W 75.13(14) . 1_545
O32 K7 O17 112.28(13) . 1_554
O14W K7 O17 111.70(14) . 1_554
O10W K7 O17 70.91(13) . 1_554
O4W K7 O17 142.36(13) 1_545 1_554
O32 K7 O11W 77.91(15) . 1_545
O14W K7 O11W 74.67(16) . 1_545
O10W K7 O11W 146.91(15) . 1_545
O4W K7 O11W 91.50(16) 1_545 1_545
O17 K7 O11W 126.00(16) 1_554 1_545
O32 K7 O8W 82.69(14) . .
O14W K7 O8W 109.41(15) . .
O10W K7 O8W 139.38(15) . .
O4W K7 O8W 145.22(14) 1_545 .
O17 K7 O8W 71.15(13) 1_554 .
O11W K7 O8W 57.32(16) 1_545 .
O32 K7 O31 55.16(11) . .
O14W K7 O31 147.47(14) . .
O10W K7 O31 78.53(12) . .
O4W K7 O31 87.11(12) 1_545 .
O17 K7 O31 70.83(12) 1_554 .
O11W K7 O31 131.79(14) 1_545 .
O8W K7 O31 102.09(12) . .
O32 K7 C46 19.34(12) . .
O14W K7 C46 155.24(15) . .
O10W K7 C46 120.36(14) . .
O4W K7 C46 90.40(14) 1_545 .
O17 K7 C46 92.95(13) 1_554 .
O11W K7 C46 89.25(15) 1_545 .
O8W K7 C46 75.52(14) . .
O31 K7 C46 42.62(12) . .
O32 K7 K6 155.61(10) . 1_455
O14W K7 K6 68.29(11) . 1_455
O10W K7 K6 50.29(10) . 1_455
O4W K7 K6 119.18(10) 1_545 1_455
O17 K7 K6 43.92(9) 1_554 1_455
O11W K7 K6 118.55(13) 1_545 1_455
O8W K7 K6 91.48(11) . 1_455
O31 K7 K6 103.65(9) . 1_455
C46 K7 K6 136.46(11) . 1_455
O32 K7 K11 97.11(9) . 1_455
O14W K7 K11 116.42(11) . 1_455
O10W K7 K11 45.60(9) . 1_455
O4W K7 K11 99.76(10) 1_545 1_455
O17 K7 K11 43.83(8) 1_554 1_455
O11W K7 K11 166.17(13) 1_545 1_455
O8W K7 K11 109.51(10) . 1_455
O31 K7 K11 41.97(8) . 1_455
C46 K7 K11 82.72(10) . 1_455
K6 K7 K11 62.49(4) 1_455 1_455
O32 K7 K8 43.91(10) . 1_545
O14W K7 K8 118.02(12) . 1_545
O10W K7 K8 168.41(11) . 1_545
O4W K7 K8 102.57(10) 1_545 1_545
O17 K7 K8 107.40(9) 1_554 1_545
O11W K7 K8 43.39(11) 1_545 1_545
O8W K7 K8 44.84(10) . 1_545
O31 K7 K8 90.05(8) . 1_545
C46 K7 K8 48.06(10) . 1_545
K6 K7 K8 136.29(5) 1_455 1_545
K11 K7 K8 125.17(5) 1_455 1_545
O32 K7 H8B 81.3 . .
O14W K7 H8B 99.8 . .
O10W K7 H8B 149.2 . .
O4W K7 H8B 131.9 1_545 .
O17 K7 H8B 85.5 1_554 .
O11W K7 H8B 42.1 1_545 .
O8W K7 H8B 15.2 . .
O31 K7 H8B 112.7 . .
C46 K7 H8B 79.2 . .
K6 K7 H8B 99.0 1_455 .
K11 K7 H8B 124.7 1_455 .
K8 K7 H8B 38.6 1_545 .
O11W K8 O9W 147.79(18) . .
O11W K8 O32 78.87(16) . 1_565
O9W K8 O32 126.66(13) . 1_565
O11W K8 O33 123.21(17) . 1_565
O9W K8 O33 81.40(13) . 1_565
O32 K8 O33 45.63(11) 1_565 1_565
O11W K8 O11 89.93(16) . .
O9W K8 O11 116.17(14) . .
O32 K8 O11 68.78(12) 1_565 .
O33 K8 O11 81.39(12) 1_565 .
O11W K8 O8W 61.98(18) . 1_565
O9W K8 O8W 98.07(17) . 1_565
O32 K8 O8W 84.02(15) 1_565 1_565
O33 K8 O8W 95.83(14) 1_565 1_565
O11 K8 O8W 144.58(16) . 1_565
O11W K8 O10 131.81(16) . .
O9W K8 O10 71.22(13) . .
O32 K8 O10 94.79(12) 1_565 .
O33 K8 O10 73.66(12) 1_565 .
O11 K8 O10 44.95(12) . .
O8W K8 O10 165.74(14) 1_565 .
O11W K8 O1W 88.02(17) . 1_554
O9W K8 O1W 63.27(13) . 1_554
O32 K8 O1W 164.63(13) 1_565 1_554
O33 K8 O1W 143.90(13) 1_565 1_554
O11 K8 O1W 119.66(12) . 1_554
O8W K8 O1W 82.75(14) 1_565 1_554
O10 K8 O1W 99.95(12) . 1_554
O11W K8 C13 113.67(18) . .
O9W K8 C13 94.13(15) . .
O32 K8 C13 73.69(14) 1_565 .
O33 K8 C13 67.53(14) 1_565 .
O11 K8 C13 23.81(13) . .
O8W K8 C13 157.66(16) 1_565 .
O10 K8 C13 24.59(13) . .
O1W K8 C13 119.53(14) 1_554 .
O11W K8 O36 81.57(16) . .
O9W K8 O36 92.18(13) . .
O32 K8 O36 129.66(12) 1_565 .
O33 K8 O36 139.04(13) 1_565 .
O11 K8 O36 65.27(12) . .
O8W K8 O36 125.12(14) 1_565 .
O10 K8 O36 66.05(11) . .
O1W K8 O36 54.80(12) 1_554 .
C13 K8 O36 72.72(13) . .
O11W K8 C46 99.20(18) . 1_565
O9W K8 C46 103.37(15) . 1_565
O32 K8 C46 23.51(12) 1_565 1_565
O33 K8 C46 24.02(13) 1_565 1_565
O11 K8 C46 80.38(14) . 1_565
O8W K8 C46 83.26(16) 1_565 1_565
O10 K8 C46 89.99(14) . 1_565
O1W K8 C46 158.91(14) 1_554 1_565
C13 K8 C46 75.73(16) . 1_565
O36 K8 C46 145.65(14) . 1_565
O11W K8 K4 103.03(15) . 1_554
O9W K8 K4 48.47(11) . 1_554
O32 K8 K4 122.81(10) 1_565 1_554
O33 K8 K4 99.05(10) 1_565 1_554
O11 K8 K4 163.81(10) . 1_554
O8W K8 K4 51.61(12) 1_565 1_554
O10 K8 K4 119.44(10) . 1_554
O1W K8 K4 52.32(9) 1_554 1_554
C13 K8 K4 142.49(12) . 1_554
O36 K8 K4 106.62(9) . 1_554
C46 K8 K4 106.61(12) 1_565 1_554
O11W K8 H9B 151.7 . .
O9W K8 H9B 16.8 . .
O32 K8 H9B 110.6 1_565 .
O33 K8 H9B 66.4 1_565 .
O11 K8 H9B 118.4 . .
O8W K8 H9B 91.8 1_565 .
O10 K8 H9B 75.3 . .
O1W K8 H9B 77.6 1_554 .
C13 K8 H9B 94.6 . .
O36 K8 H9B 108.4 . .
C46 K8 H9B 87.1 1_565 .
K4 K8 H9B 49.0 1_554 .
O11W K8 H11A 17.4 . .
O9W K8 H11A 143.5 . .
O32 K8 H11A 89.1 1_565 .
O33 K8 H11A 134.7 1_565 .
O11 K8 H11A 80.5 . .
O8W K8 H11A 76.7 1_565 .
O10 K8 H11A 117.5 . .
O1W K8 H11A 80.3 1_554 .
C13 K8 H11A 103.9 . .
O36 K8 H11A 64.4 . .
C46 K8 H11A 111.6 1_565 .
K4 K8 H11A 109.3 1_554 .
H9B K8 H11A 156.2 . .
O26 K9 O7W 140.23(15) 1_556 1_655
O26 K9 O7 101.29(14) 1_556 .
O7W K9 O7 113.32(14) 1_655 .
O26 K9 O30 145.66(15) 1_556 1_655
O7W K9 O30 66.17(14) 1_655 1_655
O7 K9 O30 74.89(13) . 1_655
O26 K9 O13W 77.50(14) 1_556 1_655
O7W K9 O13W 75.57(14) 1_655 1_655
O7 K9 O13W 161.50(15) . 1_655
O30 K9 O13W 95.55(14) 1_655 1_655
O26 K9 O4 84.26(14) 1_556 .
O7W K9 O4 65.47(14) 1_655 .
O7 K9 O4 111.87(12) . .
O30 K9 O4 129.32(13) 1_655 .
O13W K9 O4 86.48(14) 1_655 .
O26 K9 O29 94.75(13) 1_556 1_655
O7W K9 O29 101.27(13) 1_655 1_655
O7 K9 O29 94.38(12) . 1_655
O30 K9 O29 52.45(11) 1_655 1_655
O13W K9 O29 67.50(13) 1_655 1_655
O4 K9 O29 153.45(12) . 1_655
O26 K9 C36 16.61(13) 1_556 1_556
O7W K9 C36 153.82(16) 1_655 1_556
O7 K9 C36 84.69(14) . 1_556
O30 K9 C36 139.42(15) 1_655 1_556
O13W K9 C36 93.15(14) 1_655 1_556
O4 K9 C36 90.68(14) . 1_556
O29 K9 C36 95.80(13) 1_655 1_556
O26 K9 K1 127.28(12) 1_556 .
O7W K9 K1 43.51(10) 1_655 .
O7 K9 K1 84.17(10) . .
O30 K9 K1 86.74(10) 1_655 .
O13W K9 K1 111.48(11) 1_655 .
O4 K9 K1 46.88(9) . .
O29 K9 K1 137.51(8) 1_655 .
C36 K9 K1 126.13(11) 1_556 .
O26 K9 K6 54.75(11) 1_556 1_556
O7W K9 K6 124.37(11) 1_655 1_556
O7 K9 K6 109.52(11) . 1_556
O30 K9 K6 93.66(10) 1_655 1_556
O13W K9 K6 54.47(10) 1_655 1_556
O4 K9 K6 126.09(9) . 1_556
O29 K9 K6 41.22(7) 1_655 1_556
C36 K9 K6 60.48(10) 1_556 1_556
K1 K9 K6 165.94(5) . 1_556
O26 K9 K5 104.56(12) 1_556 .
O7W K9 K5 112.67(11) 1_655 .
O7 K9 K5 49.02(9) . .
O30 K9 K5 46.91(10) 1_655 .
O13W K9 K5 113.01(12) 1_655 .
O4 K9 K5 159.77(9) . .
O29 K9 K5 45.50(8) 1_655 .
C36 K9 K5 93.45(11) 1_556 .
K1 K9 K5 116.79(5) . .
K6 K9 K5 72.56(4) 1_556 .
O26 K9 K3 42.56(10) 1_556 .
O7W K9 K3 98.89(11) 1_655 .
O7 K9 K3 142.58(11) . .
O30 K9 K3 138.57(10) 1_655 .
O13W K9 K3 43.17(10) 1_655 .
O4 K9 K3 64.08(9) . .
O29 K9 K3 97.58(8) 1_655 .
C36 K9 K3 58.95(10) 1_556 .
K1 K9 K3 109.12(5) . .
K6 K9 K3 62.03(4) 1_556 .
K5 K9 K3 134.05(5) . .
O35 K10 O2 165.10(16) 1_655 .
O35 K10 O23 119.97(16) 1_655 1_565
O2 K10 O23 71.23(14) . 1_565
O35 K10 O3 127.46(15) 1_655 .
O2 K10 O3 62.02(13) . .
O23 K10 O3 78.10(15) 1_565 .
O35 K10 O3W 80.03(15) 1_655 1_655
O2 K10 O3W 88.88(14) . 1_655
O23 K10 O3W 98.28(17) 1_565 1_655
O3 K10 O3W 150.45(14) . 1_655
O35 K10 O34 61.02(14) 1_655 1_655
O2 K10 O34 119.66(14) . 1_655
O23 K10 O34 134.20(16) 1_565 1_655
O3 K10 O34 71.70(13) . 1_655
O3W K10 O34 124.64(14) 1_655 1_655
O35 K10 O12W 61.66(15) 1_655 1_655
O2 K10 O12W 133.23(13) . 1_655
O23 K10 O12W 70.38(14) 1_565 1_655
O3 K10 O12W 84.67(14) . 1_655
O3W K10 O12W 122.16(15) 1_655 1_655
O34 K10 O12W 73.23(12) 1_655 1_655
O35 K10 O16 89.01(15) 1_655 1_654
O2 K10 O16 76.50(12) . 1_654
O23 K10 O16 139.11(14) 1_565 1_654
O3 K10 O16 108.09(13) . 1_654
O3W K10 O16 56.15(14) 1_655 1_654
O34 K10 O16 83.79(13) 1_655 1_654
O12W K10 O16 148.86(12) 1_655 1_654
O35 K10 C1 173.22(16) 1_655 .
O2 K10 C1 20.86(12) . .
O23 K10 C1 58.82(14) 1_565 .
O3 K10 C1 46.23(13) . .
O3W K10 C1 106.68(14) 1_655 .
O34 K10 C1 114.43(15) 1_655 .
O12W K10 C1 112.83(13) 1_655 .
O16 K10 C1 95.56(13) 1_654 .
O35 K10 C2 146.11(16) 1_655 .
O2 K10 C2 46.41(13) . .
O23 K10 C2 61.14(16) 1_565 .
O3 K10 C2 21.60(13) . .
O3W K10 C2 133.74(14) 1_655 .
O34 K10 C2 93.29(14) 1_655 .
O12W K10 C2 91.24(14) 1_655 .
O16 K10 C2 111.17(13) 1_654 .
C1 K10 C2 27.13(13) . .
O35 K10 C48 18.58(14) 1_655 1_655
O2 K10 C48 152.68(15) . 1_655
O23 K10 C48 136.08(15) 1_565 1_655
O3 K10 C48 115.60(15) . 1_655
O3W K10 C48 87.57(15) 1_655 1_655
O34 K10 C48 44.85(14) 1_655 1_655
O12W K10 C48 69.84(13) 1_655 1_655
O16 K10 C48 79.06(13) 1_654 1_655
C1 K10 C48 158.72(16) . 1_655
C2 K10 C48 136.91(16) . 1_655
O35 K10 C47 43.49(14) 1_655 1_655
O2 K10 C47 133.56(14) . 1_655
O23 K10 C47 143.38(15) 1_565 1_655
O3 K10 C47 91.11(13) . 1_655
O3W K10 C47 107.26(14) 1_655 1_655
O34 K10 C47 19.41(13) 1_655 1_655
O12W K10 C47 73.87(12) 1_655 1_655
O16 K10 C47 77.51(13) 1_654 1_655
C1 K10 C47 132.81(15) . 1_655
C2 K10 C47 112.70(14) . 1_655
C48 K10 C47 26.00(14) 1_655 1_655
O31 K11 O3 156.74(14) 1_655 .
O31 K11 O34 128.66(13) 1_655 1_655
O3 K11 O34 72.48(13) . 1_655
O31 K11 O17 81.82(14) 1_655 1_654
O3 K11 O17 110.83(13) . 1_654
O34 K11 O17 89.43(13) 1_655 1_654
O31 K11 O5W 88.60(15) 1_655 1_655
O3 K11 O5W 83.62(13) . 1_655
O34 K11 O5W 84.62(14) 1_655 1_655
O17 K11 O5W 161.93(14) 1_654 1_655
O31 K11 O10W 87.47(14) 1_655 1_655
O3 K11 O10W 77.99(13) . 1_655
O34 K11 O10W 138.16(14) 1_655 1_655
O17 K11 O10W 74.01(13) 1_654 1_655
O5W K11 O10W 121.05(14) 1_655 1_655
O31 K11 C42 64.60(13) 1_655 1_655
O3 K11 C42 136.14(14) . 1_655
O34 K11 C42 64.18(13) 1_655 1_655
O17 K11 C42 76.11(13) 1_654 1_655
O5W K11 C42 85.95(14) 1_655 1_655
O10W K11 C42 141.50(14) 1_655 1_655
O31 K11 K1 136.31(11) 1_655 .
O3 K11 K1 45.92(9) . .
O34 K11 K1 49.71(9) 1_655 .
O17 K11 K1 134.71(10) 1_654 .
O5W K11 K1 49.10(11) 1_655 .
O10W K11 K1 120.94(11) 1_655 .
C42 K11 K1 97.36(10) 1_655 .
O31 K11 K7 52.45(10) 1_655 1_655
O3 K11 K7 121.43(9) . 1_655
O34 K11 K7 137.27(10) 1_655 1_655
O17 K11 K7 48.08(9) 1_654 1_655
O5W K11 K7 133.82(11) 1_655 1_655
O10W K11 K7 45.69(10) 1_655 1_655
C42 K11 K7 95.95(10) 1_655 1_655
K1 K11 K7 166.61(5) . 1_655
O31 K11 K10 160.04(11) 1_655 .
O3 K11 K10 41.43(9) . .
O34 K11 K10 44.01(9) 1_655 .
O17 K11 K10 79.70(10) 1_654 .
O5W K11 K10 107.03(11) 1_655 .
O10W K11 K10 94.62(11) 1_655 .
C42 K11 K10 103.36(11) 1_655 .
K1 K11 K10 57.93(4) . .
K7 K11 K10 117.16(4) 1_655 .
O31 K11 K6 110.04(10) 1_655 .
O3 K11 K6 73.27(9) . .
O34 K11 K6 94.59(10) 1_655 .
O17 K11 K6 41.53(9) 1_654 .
O5W K11 K6 155.92(11) 1_655 .
O10W K11 K6 48.04(10) 1_655 .
C42 K11 K6 115.41(11) 1_655 .
K1 K11 K6 113.61(5) . .
K7 K11 K6 58.55(4) 1_655 .
K10 K11 K6 59.09(4) . .
O31 K11 K2 40.34(10) 1_655 .
O3 K11 K2 117.26(10) . .
O34 K11 K2 145.47(10) 1_655 .
O17 K11 K2 114.15(10) 1_654 .
O5W K11 K2 65.06(11) 1_655 .
O10W K11 K2 75.03(11) 1_655 .
C42 K11 K2 96.05(11) 1_655 .
K1 K11 K2 111.08(5) . .
K7 K11 K2 68.86(4) 1_655 .
K10 K11 K2 158.60(4) . .
K6 K11 K2 119.86(4) . .
O32 K12 O4W 79.29(14) 1_665 1_655
O32 K12 O4 174.69(13) 1_665 .
O4W K12 O4 99.21(14) 1_655 .
O32 K12 O12 86.27(13) 1_665 1_655
O4W K12 O12 159.45(14) 1_655 1_655
O4 K12 O12 93.83(13) . 1_655
O32 K12 O12W 102.76(14) 1_665 1_655
O4W K12 O12W 72.08(13) 1_655 1_655
O4 K12 O12W 81.48(14) . 1_655
O12 K12 O12W 125.93(13) 1_655 1_655
O32 K12 O11 72.03(13) 1_665 1_655
O4W K12 O11 128.85(15) 1_655 1_655
O4 K12 O11 112.49(13) . 1_655
O12 K12 O11 58.08(12) 1_655 1_655
O12W K12 O11 74.16(12) 1_655 1_655
O32 K12 O5 116.92(13) 1_665 .
O4W K12 O5 74.30(14) 1_655 .
O4 K12 O5 57.82(12) . .
O12 K12 O5 99.89(13) 1_655 .
O12W K12 O5 120.82(13) 1_655 .
O11 K12 O5 156.81(14) 1_655 .
O32 K12 C9 155.50(14) 1_665 .
O4W K12 C9 79.76(15) 1_655 .
O4 K12 C9 20.87(13) . .
O12 K12 C9 110.18(14) 1_655 .
O12W K12 C9 82.60(14) 1_655 .
O11 K12 C9 131.88(14) 1_655 .
O5 K12 C9 44.21(12) . .
O32 K12 O15W 72.92(15) 1_665 1_655
O4W K12 O15W 107.34(13) 1_655 1_655
O4 K12 O15W 102.87(15) . 1_655
O12 K12 O15W 53.86(12) 1_655 1_655
O12W K12 O15W 175.62(16) 1_655 1_655
O11 K12 O15W 103.48(12) 1_655 1_655
O5 K12 O15W 62.64(12) . 1_655
C9 K12 O15W 101.62(15) . 1_655
O32 K12 C10 130.49(14) 1_665 .
O4W K12 C10 67.53(15) 1_655 .
O4 K12 C10 44.79(13) . .
O12 K12 C10 113.19(14) 1_655 .
O12W K12 C10 100.72(14) 1_655 .
O11 K12 C10 157.10(15) 1_655 .
O5 K12 C10 20.38(12) . .
C9 K12 C10 26.63(14) . .
O15W K12 C10 82.88(14) 1_655 .
O32 K12 K1 138.38(10) 1_665 .
O4W K12 K1 106.37(10) 1_655 .
O4 K12 K1 46.92(9) . .
O12 K12 K1 94.15(10) 1_655 .
O12W K12 K1 45.39(11) 1_655 .
O11 K12 K1 73.12(9) 1_655 .
O5 K12 K1 104.02(9) . .
C9 K12 K1 60.79(10) . .
O15W K12 K1 137.86(11) 1_655 .
C10 K12 K1 87.33(10) . .
O32 K12 K2 71.29(10) 1_665 1_565
O4W K12 K2 63.91(10) 1_655 1_565
O4 K12 K2 103.45(9) . 1_565
O12 K12 K2 97.69(9) 1_655 1_565
O12W K12 K2 135.96(10) 1_655 1_565
O11 K12 K2 136.93(9) 1_655 1_565
O5 K12 K2 45.64(8) . 1_565
C9 K12 K2 88.13(10) . 1_565
O15W K12 K2 43.84(9) 1_655 1_565
C10 K12 K2 61.57(10) . 1_565
K1 K12 K2 148.91(5) . 1_565
Cu2 O1W K8 144.40(19) . 1_556
Cu2 O1W K4 87.68(14) . .
K8 O1W K4 75.68(11) 1_556 .
Cu2 O1W H1A 122.5 . .
K8 O1W H1A 79.4 1_556 .
K4 O1W H1A 149.8 . .
Cu2 O1W H1B 108.7 . .
K8 O1W H1B 87.1 1_556 .
K4 O1W H1B 54.6 . .
H1A O1W H1B 107.7 . .
Cu5 O2W K4 143.22(19) . 1_544
Cu5 O2W H2A 124.7 . .
K4 O2W H2A 65.9 1_544 .
Cu5 O2W H2B 108.4 . .
K4 O2W H2B 99.0 1_544 .
H2A O2W H2B 107.7 . .
K10 O3W K3 98.36(16) 1_455 1_454
K10 O3W H3A 147.8 1_455 .
K3 O3W H3A 113.8 1_454 .
K10 O3W H3B 74.6 1_455 .
K3 O3W H3B 84.8 1_454 .
H3A O3W H3B 107.7 . .
K12 O4W K7 96.47(14) 1_455 1_565
K12 O4W H4A 118.6 1_455 .
K7 O4W H4A 110.1 1_565 .
K12 O4W H4B 89.1 1_455 .
K7 O4W H4B 132.9 1_565 .
H4A O4W H4B 107.7 . .
K11 O5W K1 82.33(13) 1_455 1_455
K11 O5W H5A 38.5 1_455 .
K1 O5W H5A 83.1 1_455 .
K11 O5W H5B 144.3 1_455 .
K1 O5W H5B 109.4 1_455 .
H5A O5W H5B 107.7 . .
K2 O6W K5 133.8(2) 1_455 1_455
K2 O6W H6A 105.7 1_455 .
K5 O6W H6A 102.2 1_455 .
K2 O6W H6B 115.8 1_455 .
K5 O6W H6B 89.0 1_455 .
H6A O6W H6B 107.7 . .
K1 O7W K9 92.09(14) 1_455 1_455
K1 O7W H7A 96.9 1_455 .
K9 O7W H7A 159.8 1_455 .
K1 O7W H7B 71.1 1_455 .
K9 O7W H7B 58.4 1_455 .
H7A O7W H7B 107.7 . .
K8 O8W K4 77.62(14) 1_545 1_544
K8 O8W K7 85.89(15) 1_545 .
K4 O8W K7 157.9(2) 1_544 .
K8 O8W H8A 148.2 1_545 .
K4 O8W H8A 86.2 1_544 .
K7 O8W H8A 115.1 . .
K8 O8W H8B 60.4 1_545 .
K4 O8W H8B 120.6 1_544 .
K7 O8W H8B 60.7 . .
H8A O8W H8B 107.7 . .
K4 O9W K8 81.35(14) 1_554 .
K4 O9W H9A 153.7 1_554 .
K8 O9W H9A 122.2 . .
K4 O9W H9B 83.9 1_554 .
K8 O9W H9B 85.7 . .
H9A O9W H9B 107.7 . .
K11 O10W K7 88.71(13) 1_455 .
K11 O10W K6 88.33(13) 1_455 1_455
K7 O10W K6 84.07(13) . 1_455
K11 O10W H10A 96.5 1_455 .
K7 O10W H10A 112.7 . .
K6 O10W H10A 162.5 1_455 .
K11 O10W H10B 138.5 1_455 .
K7 O10W H10B 111.1 . .
K6 O10W H10B 59.5 1_455 .
H10A O10W H10B 107.7 . .
K8 O11W K7 89.16(17) . 1_565
K8 O11W H11A 70.3 . .
K7 O11W H11A 148.2 1_565 .
K8 O11W H11B 111.3 . .
K7 O11W H11B 56.5 1_565 .
H11A O11W H11B 107.7 . .
K1 O12W K12 87.01(14) 1_455 1_455
K1 O12W K10 80.09(13) 1_455 1_455
K12 O12W K10 155.35(17) 1_455 1_455
K1 O12W H12A 79.1 1_455 .
K12 O12W H12A 129.2 1_455 .
K10 O12W H12A 27.6 1_455 .
K1 O12W H12B 79.3 1_455 .
K12 O12W H12B 117.4 1_455 .
K10 O12W H12B 80.9 1_455 .
H12A O12W H12B 107.7 . .
K9 O13W K3 94.25(14) 1_455 1_455
K9 O13W K6 79.28(12) 1_455 1_456
K3 O13W K6 86.22(13) 1_455 1_456
K9 O13W H13A 54.0 1_455 .
K3 O13W H13A 54.3 1_455 .
K6 O13W H13A 48.9 1_456 .
K9 O13W H13B 91.5 1_455 .
K3 O13W H13B 149.3 1_455 .
K6 O13W H13B 65.3 1_456 .
H13A O13W H13B 107.7 . .
K7 O14W K5 114.07(17) . 1_454
K7 O14W H14A 130.3 . .
K5 O14W H14A 89.8 1_454 .
K7 O14W H14B 116.4 . .
K5 O14W H14B 86.1 1_454 .
H14A O14W H14B 107.7 . .
K2 O15W K12 78.73(12) 1_465 1_455
K2 O15W H15A 101.3 1_465 .
K12 O15W H15A 65.7 1_455 .
K2 O15W H15B 87.4 1_465 .
K12 O15W H15B 45.8 1_455 .
H15A O15W H15B 107.7 . .
K5 O16W H16A 152.0 1_464 .
K5 O16W H16B 83.1 1_464 .
H16A O16W H16B 107.7 . .
K3 O17W K4 97.9(3) 1_455 1_455
K3 O17W H17A 167.8 1_455 .
K4 O17W H17A 90.5 1_455 .
K3 O17W H17B 67.1 1_455 .
K4 O17W H17B 72.2 1_455 .
H17A O17W H17B 107.7 . .

loop_
_geom_bond_atom_site_label_1
_geom_bond_atom_site_label_2
_geom_bond_distance
_geom_bond_site_symmetry_2
Cu1 O1 1.949(4) .
Cu1 N4 1.964(5) .
Cu1 N1 1.986(5) .
Cu1 O10 1.991(4) .
Cu2 N2 1.983(5) .
Cu2 O6 1.994(4) .
Cu2 N5 1.994(4) .
Cu2 O15 2.000(4) .
Cu2 O1W 2.407(4) .
Cu2 K4 3.7776(18) .
Cu3 O9 1.953(4) .
Cu3 N6 1.973(5) .
Cu3 O18 1.990(4) .
Cu3 N3 1.997(5) .
N1 C2 1.330(7) .
N1 C3 1.448(7) .
N2 C9 1.324(7) .
N2 C5 1.445(7) .
N3 C11 1.336(8) .
N3 C7 1.444(8) .
N4 C14 1.328(7) .
N4 C15 1.451(6) .
N5 C21 1.324(7) .
N5 C17 1.442(7) .
N6 C23 1.342(7) .
N6 C19 1.439(8) .
O1 C1 1.296(7) .
O2 C1 1.242(7) .
O2 K6 2.596(4) .
O2 K10 2.677(4) .
O2 K3 3.277(5) 1_554
O3 C2 1.263(7) .
O3 K1 2.678(4) .
O3 K10 2.739(5) .
O3 K11 2.762(4) .
O4 C9 1.254(7) .
O4 K12 2.794(4) .
O4 K1 2.840(4) .
O4 K9 2.987(5) .
O5 C10 1.231(7) .
O5 K2 2.836(4) 1_565
O5 K3 2.877(5) .
O5 K12 2.941(5) .
O6 C10 1.291(7) .
O6 K4 2.771(4) .
O7 C11 1.276(7) .
O7 K9 2.741(4) .
O7 K5 2.968(4) .
O8 C12 1.233(8) .
O8 K5 2.657(5) .
O9 C12 1.307(7) .
O10 C13 1.292(7) .
O10 K8 2.985(5) .
O11 C13 1.245(7) .
O11 K12 2.882(4) 1_455
O11 K8 2.924(5) .
O12 C14 1.261(7) .
O12 K12 2.808(4) 1_455
O13 C21 1.274(7) .
O14 C22 1.227(7) .
O14 K5 2.871(4) 1_465
O15 C22 1.286(7) .
O15 K4 3.358(4) .
O16 C23 1.253(7) .
O16 K6 2.673(5) 1_456
O16 K10 3.230(5) 1_456
O17 C24 1.251(7) .
O17 K6 2.801(5) 1_456
O17 K11 2.807(4) 1_456
O17 K7 3.016(5) 1_556
O18 C24 1.293(7) .
C1 C2 1.550(8) .
C1 K10 3.298(6) .
C1 K6 3.506(5) .
C2 K10 3.308(6) .
C3 C4 1.401(7) .
C3 C8 1.410(8) .
C3 K1 3.440(5) .
C4 C5 1.403(8) .
C4 K1 3.168(6) .
C4 H4 0.9300 .
C5 C6 1.393(9) .
C5 K1 3.427(6) .
C6 C7 1.405(8) .
C6 H6 0.9300 .
C7 C8 1.401(8) .
C8 H8 0.9300 .
C9 C10 1.571(8) .
C9 K12 3.374(6) .
C10 K12 3.441(6) .
C10 K3 3.506(6) .
C11 C12 1.533(9) .
C12 K5 3.512(6) .
C13 C14 1.557(8) .
C13 K8 3.070(6) .
C15 C16 1.381(8) .
C15 C20 1.423(8) .
C16 C17 1.408(7) .
C16 H16 0.9300 .
C17 C18 1.385(9) .
C18 C19 1.421(8) .
C18 H18 0.9300 .
C19 C20 1.389(7) .
C20 H20 0.9300 .
C21 C22 1.559(8) .
C23 C24 1.553(9) .
C23 K6 3.376(6) 1_456
C24 K6 3.426(6) 1_456
Cu4 N7 1.967(5) .
Cu4 O28 1.974(4) .
Cu4 N10 1.983(4) .
Cu4 O19 1.991(4) .
Cu5 O33 1.981(4) .
Cu5 O24 1.988(4) .
Cu5 N12 1.987(4) .
Cu5 N8 2.009(5) .
Cu5 O2W 2.421(5) .
Cu6 N9 1.968(5) .
Cu6 N11 1.966(5) .
Cu6 O36 1.978(4) .
Cu6 O27 1.987(4) .
N7 C26 1.316(7) .
N7 C27 1.450(7) .
N8 C33 1.333(7) .
N8 C29 1.442(7) .
N9 C35 1.325(8) .
N9 C31 1.457(8) .
N10 C38 1.327(7) .
N10 C39 1.444(7) .
N11 C47 1.332(7) .
N11 C43 1.448(8) .
N12 C45 1.353(7) .
N12 C41 1.434(6) .
O19 C25 1.311(7) .
O19 K4 2.884(5) 1_545
O20 C25 1.208(7) .
O20 K2 2.773(4) .
O20 K4 3.064(5) 1_545
O21 C26 1.282(7) .
O21 K2 2.796(4) .
O22 C33 1.280(7) .
O23 C34 1.245(7) .
O23 K10 2.726(4) 1_545
O24 C34 1.289(7) .
O25 C35 1.265(7) .
O25 K6 2.598(5) .
O26 C36 1.236(7) .
O26 K9 2.663(4) 1_554
O26 K3 2.893(5) 1_554
O26 K6 3.211(5) .
O27 C36 1.286(8) .
O28 C37 1.282(7) .
O29 C37 1.246(7) .
O29 K6 2.600(4) 1_456
O29 K5 2.859(4) 1_455
O29 K9 3.329(5) 1_455
O30 C38 1.253(7) .
O30 K9 2.809(4) 1_455
O30 K5 2.870(5) 1_455
O31 C45 1.260(7) .
O31 K11 2.717(4) 1_455
O31 K2 2.869(5) 1_455
O31 K7 3.222(5) .
O32 C46 1.256(6) .
O32 K12 2.685(4) 1_445
O32 K7 2.718(4) .
O32 K8 2.879(5) 1_545
O33 C46 1.282(7) .
O33 K8 2.904(4) 1_545
O34 C47 1.262(7) .
O34 K11 2.788(5) 1_455
O34 K10 2.861(5) 1_455
O34 K1 2.863(5) 1_455
O35 C48 1.241(7) .
O35 K10 2.640(5) 1_455
O36 C48 1.281(7) .
O36 K8 3.075(5) .
C25 C26 1.554(8) .
C25 K4 3.079(6) 1_545
C27 C32 1.378(9) .
C27 C28 1.401(8) .
C28 C29 1.409(7) .
C28 H28 0.9300 .
C29 C30 1.420(9) .
C30 C31 1.391(8) .
C30 H30 0.9300 .
C31 C32 1.401(7) .
C32 H32 0.9300 .
C33 C34 1.547(8) .
C35 C36 1.557(9) .
C35 K6 3.488(6) .
C36 K9 3.525(6) 1_554
C37 C38 1.561(8) .
C37 K5 3.413(6) 1_455
C38 K5 3.402(6) 1_455
C39 C40 1.397(8) .
C39 C44 1.405(8) .
C40 C41 1.407(7) .
C40 H40 0.9300 .
C41 C42 1.409(8) .
C42 C43 1.404(8) .
C42 K11 3.409(6) 1_455
C42 H42 0.9300 .
C43 C44 1.405(7) .
C44 H44 0.9300 .
C45 C46 1.544(8) .
C46 K8 3.149(6) 1_545
C46 K7 3.441(6) .
C47 C48 1.566(9) .
C47 K10 3.529(6) 1_455
C48 K10 3.415(6) 1_455
K1 O7W 2.660(5) 1_655
K1 O12W 2.768(5) 1_655
K1 O5W 2.837(5) 1_655
K1 O34 2.863(5) 1_655
K1 K11 3.7202(19) .
K1 K10 3.808(2) .
K1 K9 3.861(2) .
K2 O6W 2.700(5) 1_655
K2 O15W 2.797(5) 1_645
K2 O5 2.836(4) 1_545
K2 O31 2.869(5) 1_655
K2 K12 3.959(2) 1_545
K2 K11 4.338(2) .
K2 K3 4.534(3) 1_545
K2 K7 4.749(2) 1_655
K2 K4 4.993(2) 1_545
K3 O17W 2.740(10) 1_655
K3 O3W 2.795(5) 1_656
K3 O26 2.893(5) 1_556
K3 O13W 2.899(5) 1_655
K3 O2 3.277(5) 1_556
K3 K6 4.195(3) 1_556
K3 K10 4.210(2) 1_556
K3 K9 4.225(2) .
K3 K4 4.358(3) .
K3 K2 4.534(3) 1_565
K4 O9W 2.791(5) 1_556
K4 O19 2.884(5) 1_565
K4 O2W 2.937(5) 1_566
K4 O8W 2.957(6) 1_566
K4 O1W 3.010(5) .
K4 O17W 3.031(9) 1_655
K4 O20 3.064(5) 1_565
K4 C25 3.079(6) 1_565
K4 K8 3.685(2) 1_556
K4 H1B 2.6114 .
K5 O14W 2.786(5) 1_656
K5 O6W 2.811(5) 1_655
K5 O29 2.859(4) 1_655
K5 O30 2.870(5) 1_655
K5 O14 2.871(4) 1_645
K5 O16W 2.932(11) 1_646
K5 C38 3.402(6) 1_655
K5 C37 3.413(6) 1_655
K5 K9 3.926(2) .
K6 O29 2.600(4) 1_654
K6 O16 2.673(5) 1_654
K6 O17 2.801(5) 1_654
K6 O10W 3.120(5) 1_655
K6 O13W 3.230(5) 1_654
K6 C23 3.376(6) 1_654
K6 C24 3.426(6) 1_654
K7 O14W 2.777(5) .
K7 O10W 2.900(5) .
K7 O4W 2.981(5) 1_545
K7 O17 3.016(5) 1_554
K7 O11W 3.046(7) 1_545
K7 O8W 3.140(6) .
K7 K6 4.034(2) 1_455
K7 K11 4.051(2) 1_455
K7 K8 4.134(2) 1_545
K7 H8B 2.8228 .
K8 O11W 2.840(6) .
K8 O9W 2.863(6) .
K8 O32 2.879(5) 1_565
K8 O33 2.904(4) 1_565
K8 O8W 2.923(6) 1_565
K8 O1W 2.997(5) 1_554
K8 C46 3.149(6) 1_565
K8 K4 3.685(2) 1_554
K8 H9B 2.9251 .
K8 H11A 2.6768 .
K9 O26 2.663(4) 1_556
K9 O7W 2.703(5) 1_655
K9 O30 2.809(4) 1_655
K9 O13W 2.867(5) 1_655
K9 O29 3.329(5) 1_655
K9 C36 3.525(6) 1_556
K9 K6 3.900(2) 1_556
K10 O35 2.640(5) 1_655
K10 O23 2.726(4) 1_565
K10 O3W 2.769(5) 1_655
K10 O34 2.861(5) 1_655
K10 O12W 3.135(5) 1_655
K10 O16 3.230(5) 1_654
K10 C48 3.415(6) 1_655
K10 C47 3.529(6) 1_655
K11 O31 2.717(4) 1_655
K11 O34 2.788(5) 1_655
K11 O17 2.807(4) 1_654
K11 O5W 2.814(5) 1_655
K11 O10W 2.895(5) 1_655
K11 C42 3.409(6) 1_655
K11 K7 4.051(2) 1_655
K12 O32 2.685(4) 1_665
K12 O4W 2.778(5) 1_655
K12 O12 2.808(4) 1_655
K12 O12W 2.871(5) 1_655
K12 O11 2.882(4) 1_655
K12 O15W 3.402(5) 1_655
K12 K2 3.959(2) 1_565
O1W K8 2.997(5) 1_556
O1W H1A 0.8500 .
O1W H1B 0.8500 .
O2W K4 2.937(5) 1_544
O2W H2A 0.8500 .
O2W H2B 0.8499 .
O3W K10 2.769(5) 1_455
O3W K3 2.795(5) 1_454
O3W H3A 0.8500 .
O3W H3B 0.8501 .
O4W K12 2.778(5) 1_455
O4W K7 2.981(5) 1_565
O4W H4A 0.8501 .
O4W H4B 0.8499 .
O5W K11 2.814(5) 1_455
O5W K1 2.837(5) 1_455
O5W H5A 0.8500 .
O5W H5B 0.8499 .
O6W K2 2.700(5) 1_455
O6W K5 2.811(5) 1_455
O6W H6A 0.8500 .
O6W H6B 0.8500 .
O7W K1 2.660(5) 1_455
O7W K9 2.703(5) 1_455
O7W H7A 0.8500 .
O7W H7B 0.8500 .
O8W K8 2.923(6) 1_545
O8W K4 2.957(6) 1_544
O8W H8A 0.8501 .
O8W H8B 0.8500 .
O9W K4 2.791(5) 1_554
O9W H9A 0.8500 .
O9W H9B 0.8501 .
O10W K11 2.895(5) 1_455
O10W K6 3.120(5) 1_455
O10W H10A 0.8500 .
O10W H10B 0.8500 .
O11W K7 3.046(7) 1_565
O11W H11A 0.8500 .
O11W H11B 0.8500 .
O12W K1 2.768(5) 1_455
O12W K12 2.871(5) 1_455
O12W K10 3.135(5) 1_455
O12W H12A 0.8500 .
O12W H12B 0.8500 .
O13W K9 2.867(5) 1_455
O13W K3 2.899(5) 1_455
O13W K6 3.230(5) 1_456
O13W H13A 0.8500 .
O13W H13B 0.8500 .
O14W K5 2.786(5) 1_454
O14W H14A 0.8500 .
O14W H14B 0.8500 .
O15W K2 2.797(5) 1_465
O15W K12 3.402(5) 1_455
O15W H15A 0.8500 .
O15W H15B 0.8499 .
O16W K5 2.932(11) 1_464
O16W H16A 0.8500 .
O16W H16B 0.8500 .
O17W K3 2.740(10) 1_455
O17W K4 3.031(9) 1_455
O17W H17A 0.8500 .
O17W H17B 0.8501 .
